data_4107129
loop_
_publ_author_name
'Laura C. H. Gerber'
'Richard R. Schrock'
'Peter M\"uller'
'Michael K. Takase'

_publ_section_title
;
 Synthesis of Molybdenum Alkylidene Complexes That Contain the
 2,6-Dimesitylphenylimido Ligand
;
_journal_name_full 'Journal of the American Chemical Society'
_journal_page_first 18142
_journal_page_last 18144
_journal_paper_doi 10.1021/ja208936s
_journal_volume 133
_journal_year 2011
_chemical_formula_sum 'C68.5 H78.5 Cl Mo N2 O2'
_chemical_formula_weight 1093.22
_chemical_name_systematic
; 
 ? 
;
_space_group_IT_number 2
_symmetry_cell_setting triclinic
_symmetry_space_group_name_Hall '-P 1'
_symmetry_space_group_name_H-M 'P -1'
_atom_sites_solution_hydrogens geom
_atom_sites_solution_primary direct
_atom_sites_solution_secondary difmap
_audit_creation_method SHELXL-97
_cell_angle_alpha 71.259(5)
_cell_angle_beta 87.158(5)
_cell_angle_gamma 68.692(5)
_cell_formula_units_Z 4
_cell_length_a 16.251(3)
_cell_length_b 16.403(4)
_cell_length_c 24.476(5)
_cell_measurement_reflns_used 9632
_cell_measurement_temperature 100(2)
_cell_measurement_theta_max 30.22
_cell_measurement_theta_min 2.51
_cell_volume 5739(2)
_computing_cell_refinement 'SAINT 7.46A (Bruker-AXS, 2010)'
_computing_data_collection 'APEX2 v2010.7.0 (Bruker-AXS, 2010)'
_computing_data_reduction 'SAINT 7.46A (Bruker-AXS, 2010)'
_computing_molecular_graphics 'Bruker SHELXTL'
_computing_publication_material 'Bruker SHELXTL'
_computing_structure_refinement 'SHELXL-97 (Sheldrick, 2008)'
_computing_structure_solution 'SHELXS-97 (Sheldrick, 2008)'
_diffrn_ambient_temperature 100(2)
_diffrn_detector_area_resol_mean 8.3
_diffrn_measured_fraction_theta_full 0.999
_diffrn_measured_fraction_theta_max 0.999
_diffrn_measurement_device_type 'Bruker Smart APEX2 CCD'
_diffrn_measurement_method '\f and \w scans'
_diffrn_radiation_monochromator graphite
_diffrn_radiation_source 'fine-focus sealed tube'
_diffrn_radiation_type MoK\a
_diffrn_radiation_wavelength 0.71073
_diffrn_reflns_av_R_equivalents 0.0783
_diffrn_reflns_av_sigmaI/netI 0.0547
_diffrn_reflns_limit_h_max 23
_diffrn_reflns_limit_h_min -23
_diffrn_reflns_limit_k_max 23
_diffrn_reflns_limit_k_min -22
_diffrn_reflns_limit_l_max 34
_diffrn_reflns_limit_l_min -34
_diffrn_reflns_number 248510
_diffrn_reflns_theta_full 30.32
_diffrn_reflns_theta_max 30.32
_diffrn_reflns_theta_min 1.35
_exptl_absorpt_coefficient_mu 0.322
_exptl_absorpt_correction_T_max 0.9685
_exptl_absorpt_correction_T_min 0.9533
_exptl_absorpt_correction_type multi-scan
_exptl_absorpt_process_details 'SADABS (Sheldrick, 2009)'
_exptl_crystal_colour orange
_exptl_crystal_density_diffrn 1.265
_exptl_crystal_description block
_exptl_crystal_F_000 2314
_exptl_crystal_size_max 0.15
_exptl_crystal_size_mid 0.10
_exptl_crystal_size_min 0.10
_refine_diff_density_max 0.956
_refine_diff_density_min -0.912
_refine_diff_density_rms 0.073
_refine_ls_extinction_method none
_refine_ls_goodness_of_fit_ref 1.016
_refine_ls_hydrogen_treatment constr
_refine_ls_matrix_type full
_refine_ls_number_parameters 1848
_refine_ls_number_reflns 34398
_refine_ls_number_restraints 2819
_refine_ls_restrained_S_all 1.039
_refine_ls_R_factor_all 0.0803
_refine_ls_R_factor_gt 0.0445
_refine_ls_shift/su_max 0.002
_refine_ls_shift/su_mean 0.000
_refine_ls_structure_factor_coef Fsqd
_refine_ls_weighting_details 'calc w=1/[\s^2^(Fo^2^)+(0.0353P)^2^+5.4040P] where P=(Fo^2^+2Fc^2^)/3'
_refine_ls_weighting_scheme calc
_refine_ls_wR_factor_gt 0.0931
_refine_ls_wR_factor_ref 0.1095
_reflns_number_gt 23909
_reflns_number_total 34398
_reflns_threshold_expression >2sigma(I)
_cod_data_source_file ja208936s_si_002_3.cif
_cod_data_source_block x11073
_cod_original_cell_volume 5740(2)
_cod_original_formula_sum 'C68.50 H78.50 Cl Mo N2 O2'
_cod_database_code 4107129

loop_
_symmetry_equiv_pos_as_xyz
'x, y, z'
'-x, -y, -z'

loop_
_atom_site_label
_atom_site_type_symbol
_atom_site_fract_x
_atom_site_fract_y
_atom_site_fract_z
_atom_site_U_iso_or_equiv
_atom_site_adp_type
_atom_site_occupancy
_atom_site_symmetry_multiplicity
_atom_site_calc_flag
_atom_site_refinement_flags
_atom_site_disorder_assembly
_atom_site_disorder_group
Mo1 Mo 0.680609(12) 0.655352(12) 0.158941(8) 0.02050(4) Uani 1 1 d D . .
Cl11 Cl 0.60582(4) 0.76805(4) 0.20370(2) 0.02547(11) Uani 1 1 d . C .
N11 N 0.72761(12) 0.72141(12) 0.10590(8) 0.0221(4) Uani 1 1 d . C .
C101 C 0.75623(15) 0.78015(15) 0.06063(10) 0.0232(4) Uani 1 1 d . . .
C102 C 0.76301(14) 0.86057(15) 0.06628(10) 0.0241(4) Uani 1 1 d D C .
C107 C 0.73016(15) 0.89545(15) 0.11551(10) 0.0240(4) Uani 1 1 d D . .
C108 C 0.78880(17) 0.88919(18) 0.15740(13) 0.0382(6) Uani 1 1 d D C .
C113 C 0.8878(2) 0.8460(3) 0.15648(19) 0.0712(12) Uani 1 1 d D . .
H11A H 0.9017 0.8081 0.1310 0.107 Uiso 1 1 calc R C .
H11B H 0.9139 0.8070 0.1957 0.107 Uiso 1 1 calc R . .
H11C H 0.9123 0.8949 0.1421 0.107 Uiso 1 1 calc R . .
C109 C 0.7542(2) 0.9247(2) 0.20171(13) 0.0483(8) Uani 1 1 d D . .
H109 H 0.7938 0.9186 0.2313 0.058 Uiso 1 1 calc R C .
C110 C 0.66443(19) 0.96855(17) 0.20432(12) 0.0379(6) Uani 1 1 d D C .
C114 C 0.6291(2) 1.0041(2) 0.25381(13) 0.0547(9) Uani 1 1 d D . .
H11D H 0.6258 1.0681 0.2441 0.082 Uiso 1 1 calc R C .
H11E H 0.6687 0.9653 0.2888 0.082 Uiso 1 1 calc R . .
H11F H 0.5698 1.0021 0.2606 0.082 Uiso 1 1 calc R . .
C111 C 0.60818(16) 0.97767(15) 0.16093(11) 0.0292(5) Uani 1 1 d D . .
H111 H 0.5464 1.0098 0.1612 0.035 Uiso 1 1 calc R C .
C112 C 0.63888(15) 0.94127(15) 0.11659(10) 0.0247(5) Uani 1 1 d D C .
C115 C 0.57398(16) 0.95074(18) 0.07143(12) 0.0334(5) Uani 1 1 d D . .
H11G H 0.5663 0.8916 0.0791 0.050 Uiso 1 1 calc R C .
H11H H 0.5963 0.9682 0.0332 0.050 Uiso 1 1 calc R . .
H11I H 0.5169 0.9987 0.0725 0.050 Uiso 1 1 calc R . .
C103 C 0.79855(16) 0.91342(16) 0.02236(11) 0.0313(5) Uani 1 1 d . . .
H103 H 0.8036 0.9674 0.0260 0.038 Uiso 1 1 calc R C .
C104 C 0.82638(19) 0.88931(18) -0.02609(12) 0.0390(6) Uani 1 1 d . C .
H104 H 0.8516 0.9254 -0.0551 0.047 Uiso 1 1 calc R . .
C105 C 0.81738(19) 0.81248(18) -0.03221(12) 0.0382(6) Uani 1 1 d . . .
H105 H 0.8358 0.7966 -0.0661 0.046 Uiso 1 1 calc R C .
C106 C 0.78191(17) 0.75743(16) 0.01010(11) 0.0308(5) Uani 1 1 d D A .
C116 C 0.7847(5) 0.6740(5) -0.0018(5) 0.0258(14) Uani 0.536(7) 1 d PDU A 1
C117 C 0.8629(4) 0.5988(3) 0.0033(2) 0.0283(11) Uani 0.536(7) 1 d PDU A 1
C122 C 0.9495(3) 0.5959(3) 0.0246(2) 0.0303(12) Uani 0.536(7) 1 d PDU A 1
H12A H 0.9867 0.5317 0.0459 0.045 Uiso 0.536(7) 1 calc PR A 1
H12B H 0.9383 0.6333 0.0503 0.045 Uiso 0.536(7) 1 calc PR A 1
H12C H 0.9800 0.6206 -0.0084 0.045 Uiso 0.536(7) 1 calc PR A 1
C118 C 0.8605(5) 0.5272(4) -0.0145(2) 0.0315(11) Uani 0.536(7) 1 d PDU A 1
H118 H 0.9131 0.4745 -0.0101 0.038 Uiso 0.536(7) 1 calc PR A 1
C119 C 0.7837(5) 0.5309(4) -0.0383(3) 0.0319(13) Uani 0.536(7) 1 d PDU A 1
C123 C 0.7851(6) 0.4540(5) -0.0607(3) 0.0450(17) Uani 0.536(7) 1 d PDU A 1
H12D H 0.8452 0.4070 -0.0541 0.067 Uiso 0.536(7) 1 calc PR A 1
H12E H 0.7673 0.4799 -0.1022 0.067 Uiso 0.536(7) 1 calc PR A 1
H12F H 0.7439 0.4256 -0.0402 0.067 Uiso 0.536(7) 1 calc PR A 1
C120 C 0.7069(5) 0.6060(5) -0.0432(3) 0.0343(13) Uani 0.536(7) 1 d PDU A 1
H120 H 0.6539 0.6088 -0.0598 0.041 Uiso 0.536(7) 1 calc PR A 1
C121 C 0.7053(5) 0.6784(5) -0.0243(4) 0.0295(14) Uani 0.536(7) 1 d PDU A 1
C124 C 0.6203(5) 0.7590(5) -0.0286(3) 0.0394(15) Uani 0.536(7) 1 d PDU A 1
H12G H 0.6037 0.7596 0.0104 0.059 Uiso 0.536(7) 1 calc PR A 1
H12H H 0.5733 0.7530 -0.0487 0.059 Uiso 0.536(7) 1 calc PR A 1
H12I H 0.6285 0.8168 -0.0502 0.059 Uiso 0.536(7) 1 calc PR A 1
C316 C 0.7591(5) 0.6821(6) -0.0030(6) 0.0260(16) Uani 0.464(7) 1 d PDU A 2
C317 C 0.8272(4) 0.5930(4) 0.0118(3) 0.0276(12) Uani 0.464(7) 1 d PDU A 2
C322 C 0.9057(4) 0.5695(5) 0.0512(3) 0.0424(18) Uani 0.464(7) 1 d PDU A 2
H32A H 0.8988 0.5319 0.0900 0.064 Uiso 0.464(7) 1 calc PR A 2
H32B H 0.9103 0.6266 0.0528 0.064 Uiso 0.464(7) 1 calc PR A 2
H32C H 0.9595 0.5345 0.0364 0.064 Uiso 0.464(7) 1 calc PR A 2
C318 C 0.8190(4) 0.5279(4) -0.0100(3) 0.0273(12) Uani 0.464(7) 1 d PDU A 2
H318 H 0.8638 0.4678 0.0007 0.033 Uiso 0.464(7) 1 calc PR A 2
C319 C 0.7476(5) 0.5480(5) -0.0469(4) 0.0280(14) Uani 0.464(7) 1 d PDU A 2
C323 C 0.7436(5) 0.4758(5) -0.0714(4) 0.0358(16) Uani 0.464(7) 1 d PDU A 2
H32D H 0.8038 0.4324 -0.0717 0.054 Uiso 0.464(7) 1 calc PR A 2
H32E H 0.7158 0.5061 -0.1110 0.054 Uiso 0.464(7) 1 calc PR A 2
H32F H 0.7087 0.4421 -0.0473 0.054 Uiso 0.464(7) 1 calc PR A 2
C320 C 0.6796(5) 0.6334(5) -0.0584(3) 0.0298(14) Uani 0.464(7) 1 d PDU A 2
H320 H 0.6285 0.6464 -0.0819 0.036 Uiso 0.464(7) 1 calc PR A 2
C321 C 0.6835(5) 0.7009(5) -0.0368(5) 0.0291(16) Uani 0.464(7) 1 d PDU A 2
C324 C 0.6067(5) 0.7918(5) -0.0491(4) 0.0364(17) Uani 0.464(7) 1 d PDU A 2
H32G H 0.5746 0.7929 -0.0141 0.055 Uiso 0.464(7) 1 calc PR A 2
H32H H 0.5666 0.7991 -0.0804 0.055 Uiso 0.464(7) 1 calc PR A 2
H32I H 0.6288 0.8427 -0.0606 0.055 Uiso 0.464(7) 1 calc PR A 2
O11 O 0.57890(10) 0.61392(11) 0.18251(7) 0.0249(3) Uani 1 1 d . C .
C125 C 0.50894(15) 0.63103(15) 0.21425(10) 0.0232(4) Uani 1 1 d . . .
C131 C 0.40857(16) 0.71630(17) 0.12198(11) 0.0282(5) Uani 1 1 d . . .
C132 C 0.38877(15) 0.80985(17) 0.08947(11) 0.0301(5) Uani 1 1 d . C .
C137 C 0.38085(17) 0.88015(17) 0.11850(12) 0.0353(6) Uani 1 1 d . . .
H13A H 0.3725 0.9400 0.0890 0.053 Uiso 1 1 calc R C .
H13B H 0.4350 0.8598 0.1432 0.053 Uiso 1 1 calc R . .
H13C H 0.3299 0.8865 0.1422 0.053 Uiso 1 1 calc R . .
C133 C 0.37385(16) 0.83726(18) 0.02963(12) 0.0345(6) Uani 1 1 d . . .
H133 H 0.3611 0.9004 0.0076 0.041 Uiso 1 1 calc R C .
C134 C 0.37690(18) 0.7760(2) 0.00119(11) 0.0365(6) Uani 1 1 d . C .
C138 C 0.3607(2) 0.8080(2) -0.06353(12) 0.0475(7) Uani 1 1 d . . .
H13D H 0.4102 0.7694 -0.0796 0.071 Uiso 1 1 calc R C .
H13E H 0.3556 0.8727 -0.0797 0.071 Uiso 1 1 calc R . .
H13F H 0.3056 0.8026 -0.0735 0.071 Uiso 1 1 calc R . .
C135 C 0.3944(2) 0.6850(2) 0.03423(12) 0.0461(7) Uani 1 1 d . . .
H135 H 0.3958 0.6421 0.0155 0.055 Uiso 1 1 calc R C .
C136 C 0.4101(2) 0.6540(2) 0.09397(12) 0.0419(7) Uani 1 1 d . C .
C139 C 0.4268(3) 0.5546(2) 0.12895(13) 0.0657(11) Uani 1 1 d . . .
H13G H 0.4260 0.5202 0.1029 0.099 Uiso 1 1 calc R C .
H13H H 0.3806 0.5520 0.1560 0.099 Uiso 1 1 calc R . .
H13I H 0.4848 0.5269 0.1507 0.099 Uiso 1 1 calc R . .
C126 C 0.42322(16) 0.68305(16) 0.18616(10) 0.0266(5) Uani 1 1 d . C .
C127 C 0.35079(16) 0.69866(16) 0.21899(11) 0.0292(5) Uani 1 1 d . . .
H127 H 0.2931 0.7340 0.2002 0.035 Uiso 1 1 calc R C .
C128 C 0.36121(16) 0.66359(16) 0.27879(11) 0.0294(5) Uani 1 1 d . C .
H128 H 0.3111 0.6752 0.3009 0.035 Uiso 1 1 calc R . .
C129 C 0.44490(15) 0.61155(15) 0.30605(10) 0.0249(5) Uani 1 1 d . . .
H129 H 0.4516 0.5874 0.3471 0.030 Uiso 1 1 calc R C .
C130 C 0.51961(15) 0.59361(15) 0.27501(10) 0.0229(4) Uani 1 1 d . C .
C140 C 0.60755(15) 0.53137(15) 0.30675(10) 0.0238(4) Uani 1 1 d . . .
C141 C 0.64999(15) 0.44246(16) 0.30190(10) 0.0253(5) Uani 1 1 d . C .
C146 C 0.60527(17) 0.65218(16) 0.35165(11) 0.0303(5) Uani 1 1 d . . .
H14A H 0.5570 0.6523 0.3773 0.045 Uiso 1 1 calc R C .
H14B H 0.5818 0.6993 0.3139 0.045 Uiso 1 1 calc R . .
H14C H 0.6499 0.6659 0.3687 0.045 Uiso 1 1 calc R . .
C142 C 0.72650(17) 0.49708(18) 0.37551(11) 0.0331(5) Uani 1 1 d . . .
H142 H 0.7537 0.5165 0.3998 0.040 Uiso 1 1 calc R C .
C143 C 0.76764(17) 0.40868(17) 0.37262(11) 0.0332(5) Uani 1 1 d . C .
C147 C 0.85178(19) 0.3428(2) 0.40874(12) 0.0450(7) Uani 1 1 d . . .
H14D H 0.8972 0.3206 0.3836 0.067 Uiso 1 1 calc R C .
H14E H 0.8409 0.2902 0.4365 0.067 Uiso 1 1 calc R . .
H14F H 0.8721 0.3747 0.4297 0.067 Uiso 1 1 calc R . .
C144 C 0.72804(16) 0.38311(16) 0.33528(11) 0.0301(5) Uani 1 1 d . . .
H144 H 0.7554 0.3228 0.3325 0.036 Uiso 1 1 calc R C .
C145 C 0.64691(16) 0.55856(16) 0.34421(10) 0.0267(5) Uani 1 1 d . C .
C148 C 0.61299(17) 0.40988(17) 0.26149(11) 0.0314(5) Uani 1 1 d . . .
H14G H 0.6317 0.4319 0.2226 0.047 Uiso 1 1 calc R C .
H14H H 0.5482 0.4344 0.2604 0.047 Uiso 1 1 calc R . .
H14I H 0.6350 0.3421 0.2751 0.047 Uiso 1 1 calc R . .
C149 C 0.77618(16) 0.57994(17) 0.21425(11) 0.0331(6) Uani 1 1 d D B .
H49A H 0.7518 0.5573 0.2494 0.040 Uiso 0.552(6) 1 calc PR B 1
H49B H 0.7625 0.5291 0.2386 0.040 Uiso 0.448(6) 1 calc PR B 2
C150 C 0.8734(4) 0.5408(3) 0.2262(2) 0.0244(11) Uani 0.552(6) 1 d PD B 1
C151 C 0.9195(3) 0.5800(4) 0.1740(2) 0.0300(11) Uani 0.552(6) 1 d PD B 1
H15A H 0.9254 0.5459 0.1467 0.045 Uiso 0.552(6) 1 calc PR B 1
H15B H 0.9783 0.5735 0.1869 0.045 Uiso 0.552(6) 1 calc PR B 1
H15C H 0.8842 0.6456 0.1549 0.045 Uiso 0.552(6) 1 calc PR B 1
C152 C 0.9088(3) 0.4349(3) 0.2446(2) 0.0316(11) Uani 0.552(6) 1 d PD B 1
H15D H 0.8879 0.4101 0.2823 0.047 Uiso 0.552(6) 1 calc PR B 1
H15E H 0.9737 0.4110 0.2475 0.047 Uiso 0.552(6) 1 calc PR B 1
H15F H 0.8875 0.4159 0.2158 0.047 Uiso 0.552(6) 1 calc PR B 1
C153 C 0.8878(3) 0.5737(4) 0.2755(2) 0.0227(9) Uani 0.552(6) 1 d PDU B 1
C154 C 0.8317(4) 0.6570(5) 0.2806(3) 0.0325(12) Uani 0.552(6) 1 d PDU B 1
H154 H 0.7814 0.6937 0.2538 0.039 Uiso 0.552(6) 1 calc PR B 1
C155 C 0.8470(4) 0.6887(4) 0.3240(2) 0.0393(12) Uani 0.552(6) 1 d PDU B 1
H155 H 0.8071 0.7460 0.3269 0.047 Uiso 0.552(6) 1 calc PR B 1
C156 C 0.9199(5) 0.6370(5) 0.3627(3) 0.0405(14) Uani 0.552(6) 1 d PDU B 1
H156 H 0.9310 0.6583 0.3923 0.049 Uiso 0.552(6) 1 calc PR B 1
C157 C 0.9771(4) 0.5534(4) 0.3581(2) 0.0454(14) Uani 0.552(6) 1 d PDU B 1
H157 H 1.0278 0.5178 0.3846 0.054 Uiso 0.552(6) 1 calc PR B 1
C158 C 0.9613(3) 0.5207(4) 0.3151(2) 0.0350(11) Uani 0.552(6) 1 d PDU B 1
H158 H 1.0004 0.4627 0.3128 0.042 Uiso 0.552(6) 1 calc PR B 1
C350 C 0.8721(4) 0.5687(5) 0.2360(3) 0.0269(13) Uani 0.448(6) 1 d PDU B 2
C351 C 0.9152(4) 0.6241(6) 0.1870(3) 0.0449(17) Uani 0.448(6) 1 d PDU B 2
H35A H 0.8757 0.6893 0.1729 0.067 Uiso 0.448(6) 1 calc PR B 2
H35B H 0.9247 0.5986 0.1550 0.067 Uiso 0.448(6) 1 calc PR B 2
H35C H 0.9721 0.6191 0.2021 0.067 Uiso 0.448(6) 1 calc PR B 2
C352 C 0.9263(4) 0.4649(5) 0.2531(3) 0.0420(16) Uani 0.448(6) 1 d PDU B 2
H35D H 0.9867 0.4526 0.2667 0.063 Uiso 0.448(6) 1 calc PR B 2
H35E H 0.9283 0.4444 0.2195 0.063 Uiso 0.448(6) 1 calc PR B 2
H35F H 0.8987 0.4311 0.2841 0.063 Uiso 0.448(6) 1 calc PR B 2
C353 C 0.8705(4) 0.6061(5) 0.2859(3) 0.0256(12) Uani 0.448(6) 1 d PDU B 2
C354 C 0.8128(5) 0.6945(5) 0.2821(3) 0.0320(14) Uani 0.448(6) 1 d PDU B 2
H354 H 0.7727 0.7296 0.2487 0.038 Uiso 0.448(6) 1 calc PR B 2
C355 C 0.8107(5) 0.7342(5) 0.3243(3) 0.0384(14) Uani 0.448(6) 1 d PDU B 2
H355 H 0.7692 0.7945 0.3203 0.046 Uiso 0.448(6) 1 calc PR B 2
C356 C 0.8696(5) 0.6851(5) 0.3721(3) 0.0443(16) Uani 0.448(6) 1 d PDU B 2
H356 H 0.8706 0.7117 0.4012 0.053 Uiso 0.448(6) 1 calc PR B 2
C357 C 0.9275(6) 0.5965(6) 0.3777(4) 0.048(2) Uani 0.448(6) 1 d PDU B 2
H357 H 0.9674 0.5623 0.4113 0.058 Uiso 0.448(6) 1 calc PR B 2
C358 C 0.9288(5) 0.5563(5) 0.3357(3) 0.0425(15) Uani 0.448(6) 1 d PDU B 2
H358 H 0.9691 0.4951 0.3406 0.051 Uiso 0.448(6) 1 calc PR B 2
N12 N 0.6900(6) 0.5545(5) 0.1115(5) 0.0231(14) Uani 0.545(11) 1 d PDU C 1
C159 C 0.7665(3) 0.4816(4) 0.1148(3) 0.0249(12) Uani 0.545(11) 1 d PDU C 1
H159 H 0.8200 0.4817 0.1286 0.030 Uiso 0.545(11) 1 calc PR C 1
C160 C 0.7693(4) 0.4075(4) 0.0987(3) 0.0310(13) Uani 0.545(11) 1 d PDU C 1
H160 H 0.8232 0.3562 0.1031 0.037 Uiso 0.545(11) 1 calc PR C 1
C161 C 0.6932(8) 0.4087(8) 0.0761(6) 0.0325(17) Uani 0.545(11) 1 d PDU C 1
H161 H 0.6937 0.3578 0.0654 0.039 Uiso 0.545(11) 1 calc PR C 1
C162 C 0.6158(5) 0.4843(6) 0.0692(4) 0.0351(15) Uani 0.545(11) 1 d PDU C 1
H162 H 0.5626 0.4873 0.0527 0.042 Uiso 0.545(11) 1 calc PR C 1
C163 C 0.6178(5) 0.5555(5) 0.0870(4) 0.0302(15) Uani 0.545(11) 1 d PDU C 1
H163 H 0.5648 0.6083 0.0814 0.036 Uiso 0.545(11) 1 calc PR C 1
N32 N 0.7079(8) 0.5430(6) 0.1225(6) 0.0229(16) Uani 0.455(11) 1 d PDU C 2
C359 C 0.7680(4) 0.4570(4) 0.1448(4) 0.0294(15) Uani 0.455(11) 1 d PDU C 2
H359 H 0.8124 0.4454 0.1732 0.035 Uiso 0.455(11) 1 calc PR C 2
C360 C 0.7670(4) 0.3852(5) 0.1278(4) 0.0346(16) Uani 0.455(11) 1 d PDU C 2
H360 H 0.8101 0.3247 0.1443 0.042 Uiso 0.455(11) 1 calc PR C 2
C361 C 0.7033(10) 0.4018(9) 0.0869(8) 0.034(2) Uani 0.455(11) 1 d PDU C 2
H361 H 0.7013 0.3527 0.0751 0.041 Uiso 0.455(11) 1 calc PR C 2
C362 C 0.6414(6) 0.4909(6) 0.0629(4) 0.0273(16) Uani 0.455(11) 1 d PDU C 2
H362 H 0.5976 0.5044 0.0337 0.033 Uiso 0.455(11) 1 calc PR C 2
C363 C 0.6457(6) 0.5594(6) 0.0828(4) 0.0238(15) Uani 0.455(11) 1 d PDU C 2
H363 H 0.6027 0.6202 0.0677 0.029 Uiso 0.455(11) 1 calc PR C 2
Mo2 Mo 0.239885(13) 0.110435(13) 0.360136(8) 0.02140(5) Uani 1 1 d D . .
Cl21 Cl 0.11992(4) 0.25358(4) 0.34933(3) 0.02869(12) Uani 1 1 d . F .
N21 N 0.24800(12) 0.06442(12) 0.43599(8) 0.0228(4) Uani 1 1 d . F .
C201 C 0.25053(14) 0.01967(15) 0.49526(10) 0.0233(4) Uani 1 1 d . . .
C202 C 0.26205(15) -0.07450(16) 0.51457(10) 0.0260(5) Uani 1 1 d D F .
C207 C 0.25585(15) -0.12884(15) 0.47780(9) 0.0255(5) Uani 1 1 d D . .
C208 C 0.17238(16) -0.11786(16) 0.45804(11) 0.0285(5) Uani 1 1 d D F .
C213 C 0.09033(17) -0.0438(2) 0.46664(14) 0.0411(7) Uani 1 1 d D . .
H21A H 0.0892 -0.0485 0.5076 0.062 Uiso 1 1 calc R F .
H21B H 0.0379 -0.0518 0.4547 0.062 Uiso 1 1 calc R . .
H21C H 0.0904 0.0172 0.4433 0.062 Uiso 1 1 calc R . .
C209 C 0.16501(17) -0.18026(18) 0.43321(11) 0.0317(5) Uani 1 1 d D . .
H209 H 0.1080 -0.1735 0.4202 0.038 Uiso 1 1 calc R F .
C210 C 0.23852(18) -0.25214(17) 0.42691(11) 0.0330(6) Uani 1 1 d D F .
C214 C 0.2267(2) -0.3227(2) 0.40438(14) 0.0500(8) Uani 1 1 d D . .
H21D H 0.2849 -0.3685 0.4026 0.075 Uiso 1 1 calc R F .
H21E H 0.1962 -0.2917 0.3655 0.075 Uiso 1 1 calc R . .
H21F H 0.1914 -0.3537 0.4303 0.075 Uiso 1 1 calc R . .
C211 C 0.32114(18) -0.25833(17) 0.44339(11) 0.0353(6) Uani 1 1 d D . .
H211 H 0.3722 -0.3054 0.4374 0.042 Uiso 1 1 calc R F .
C212 C 0.33161(16) -0.19768(16) 0.46853(11) 0.0306(5) Uani 1 1 d D F .
C215 C 0.42258(18) -0.2077(2) 0.48751(15) 0.0455(7) Uani 1 1 d D . .
H21G H 0.4331 -0.2374 0.5296 0.068 Uiso 1 1 calc R F .
H21H H 0.4266 -0.1465 0.4769 0.068 Uiso 1 1 calc R . .
H21I H 0.4672 -0.2459 0.4684 0.068 Uiso 1 1 calc R . .
C203 C 0.27272(16) -0.12259(17) 0.57419(11) 0.0309(5) Uani 1 1 d . . .
H203 H 0.2823 -0.1867 0.5874 0.037 Uiso 1 1 calc R F .
C204 C 0.26943(16) -0.07808(18) 0.61402(11) 0.0324(5) Uani 1 1 d . F .
H204 H 0.2781 -0.1115 0.6543 0.039 Uiso 1 1 calc R . .
C205 C 0.25336(15) 0.01547(18) 0.59460(11) 0.0293(5) Uani 1 1 d . . .
H205 H 0.2488 0.0463 0.6222 0.035 Uiso 1 1 calc R F .
C206 C 0.24366(15) 0.06617(16) 0.53612(10) 0.0262(5) Uani 1 1 d D D .
C216 C 0.2179(12) 0.1682(6) 0.5201(16) 0.0269(19) Uani 0.58(3) 1 d PDU D 1
C217 C 0.1300(8) 0.2277(6) 0.5006(7) 0.026(2) Uani 0.58(3) 1 d PDU D 1
C222 C 0.0629(10) 0.1898(12) 0.4901(11) 0.033(3) Uani 0.58(3) 1 d PDU D 1
H22A H 0.0033 0.2368 0.4858 0.049 Uiso 0.58(3) 1 calc PR D 1
H22B H 0.0672 0.1347 0.5229 0.049 Uiso 0.58(3) 1 calc PR D 1
H22C H 0.0746 0.1731 0.4546 0.049 Uiso 0.58(3) 1 calc PR D 1
C218 C 0.1058(7) 0.3217(6) 0.4913(4) 0.0283(15) Uani 0.58(3) 1 d PDU D 1
H218 H 0.0474 0.3621 0.4756 0.034 Uiso 0.58(3) 1 calc PR D 1
C219 C 0.1641(7) 0.3587(5) 0.5040(4) 0.0313(15) Uani 0.58(3) 1 d PDU D 1
C223 C 0.1370(8) 0.4613(5) 0.4948(5) 0.042(2) Uani 0.58(3) 1 d PDU D 1
H22D H 0.1306 0.4715 0.5324 0.063 Uiso 0.58(3) 1 calc PR D 1
H22E H 0.0804 0.4954 0.4713 0.063 Uiso 0.58(3) 1 calc PR D 1
H22F H 0.1824 0.4833 0.4748 0.063 Uiso 0.58(3) 1 calc PR D 1
C220 C 0.2480(7) 0.2973(6) 0.5287(5) 0.0323(17) Uani 0.58(3) 1 d PDU D 1
H220 H 0.2877 0.3206 0.5399 0.039 Uiso 0.58(3) 1 calc PR D 1
C221 C 0.2754(10) 0.2033(6) 0.5375(10) 0.032(2) Uani 0.58(3) 1 d PDU D 1
C224 C 0.3661(10) 0.1423(9) 0.5674(10) 0.034(3) Uani 0.58(3) 1 d PDU D 1
H22G H 0.4079 0.1734 0.5531 0.051 Uiso 0.58(3) 1 calc PR D 1
H22H H 0.3858 0.0836 0.5594 0.051 Uiso 0.58(3) 1 calc PR D 1
H22I H 0.3635 0.1302 0.6092 0.051 Uiso 0.58(3) 1 calc PR D 1
C416 C 0.2249(17) 0.1680(7) 0.522(2) 0.027(3) Uani 0.42(3) 1 d PDU D 2
C417 C 0.1423(10) 0.2313(8) 0.4921(9) 0.024(3) Uani 0.42(3) 1 d PDU D 2
C422 C 0.0692(12) 0.1978(15) 0.4863(14) 0.027(3) Uani 0.42(3) 1 d PDU D 2
H42A H 0.0117 0.2473 0.4838 0.040 Uiso 0.42(3) 1 calc PR D 2
H42B H 0.0737 0.1439 0.5201 0.040 Uiso 0.42(3) 1 calc PR D 2
H42C H 0.0748 0.1803 0.4512 0.040 Uiso 0.42(3) 1 calc PR D 2
C418 C 0.1231(9) 0.3262(7) 0.4777(7) 0.029(2) Uani 0.42(3) 1 d PDU D 2
H418 H 0.0664 0.3686 0.4599 0.035 Uiso 0.42(3) 1 calc PR D 2
C419 C 0.1850(9) 0.3595(7) 0.4888(7) 0.035(2) Uani 0.42(3) 1 d PDU D 2
C423 C 0.1618(11) 0.4628(7) 0.4752(9) 0.054(3) Uani 0.42(3) 1 d PDU D 2
H42D H 0.1732 0.4750 0.5102 0.081 Uiso 0.42(3) 1 calc PR D 2
H42E H 0.0990 0.4958 0.4617 0.081 Uiso 0.42(3) 1 calc PR D 2
H42F H 0.1982 0.4841 0.4450 0.081 Uiso 0.42(3) 1 calc PR D 2
C420 C 0.2661(9) 0.2971(8) 0.5158(7) 0.033(2) Uani 0.42(3) 1 d PDU D 2
H420 H 0.3095 0.3200 0.5219 0.040 Uiso 0.42(3) 1 calc PR D 2
C421 C 0.2872(13) 0.2015(9) 0.5346(13) 0.029(3) Uani 0.42(3) 1 d PDU D 2
C424 C 0.3745(14) 0.1396(14) 0.5685(14) 0.038(4) Uani 0.42(3) 1 d PDU D 2
H42G H 0.4191 0.1671 0.5547 0.058 Uiso 0.42(3) 1 calc PR D 2
H42H H 0.3931 0.0788 0.5632 0.058 Uiso 0.42(3) 1 calc PR D 2
H42I H 0.3681 0.1324 0.6096 0.058 Uiso 0.42(3) 1 calc PR D 2
O21 O 0.19246(10) 0.12478(10) 0.28267(7) 0.0243(3) Uani 1 1 d . F .
C225 C 0.13695(14) 0.18436(14) 0.23674(9) 0.0202(4) Uani 1 1 d . . .
C226 C 0.05920(14) 0.17166(15) 0.22562(9) 0.0219(4) Uani 1 1 d . F .
C231 C 0.04046(14) 0.08695(16) 0.25915(10) 0.0230(4) Uani 1 1 d . . .
C232 C -0.01645(14) 0.08719(16) 0.30391(10) 0.0244(4) Uani 1 1 d . F .
C237 C -0.05535(16) 0.17002(18) 0.32380(11) 0.0311(5) Uani 1 1 d . . .
H23A H -0.0896 0.1557 0.3572 0.047 Uiso 1 1 calc R F .
H23B H -0.0942 0.2225 0.2923 0.047 Uiso 1 1 calc R . .
H23C H -0.0075 0.1860 0.3349 0.047 Uiso 1 1 calc R . .
C233 C -0.03871(15) 0.00949(17) 0.32917(10) 0.0280(5) Uani 1 1 d . . .
H233 H -0.0773 0.0095 0.3596 0.034 Uiso 1 1 calc R F .
C234 C -0.00647(16) -0.06783(17) 0.31134(11) 0.0290(5) Uani 1 1 d . F .
C238 C -0.03403(19) -0.14955(19) 0.33799(12) 0.0384(6) Uani 1 1 d . . .
H23D H -0.0740 -0.1515 0.3101 0.058 Uiso 1 1 calc R F .
H23E H -0.0646 -0.1436 0.3728 0.058 Uiso 1 1 calc R . .
H23F H 0.0186 -0.2067 0.3483 0.058 Uiso 1 1 calc R . .
C235 C 0.05062(16) -0.06717(18) 0.26731(11) 0.0297(5) Uani 1 1 d . . .
H235 H 0.0738 -0.1197 0.2548 0.036 Uiso 1 1 calc R F .
C236 C 0.07445(15) 0.00867(17) 0.24126(10) 0.0271(5) Uani 1 1 d . F .
C239 C 0.13511(18) 0.00723(19) 0.19231(11) 0.0344(6) Uani 1 1 d . . .
H23G H 0.1512 -0.0518 0.1850 0.052 Uiso 1 1 calc R F .
H23H H 0.1889 0.0144 0.2029 0.052 Uiso 1 1 calc R . .
H23I H 0.1046 0.0582 0.1573 0.052 Uiso 1 1 calc R . .
C227 C 0.00143(15) 0.23489(17) 0.17831(10) 0.0274(5) Uani 1 1 d . . .
H227 H -0.0519 0.2273 0.1712 0.033 Uiso 1 1 calc R F .
C228 C 0.01988(16) 0.30859(17) 0.14135(11) 0.0302(5) Uani 1 1 d . F .
H228 H -0.0217 0.3529 0.1103 0.036 Uiso 1 1 calc R . .
C229 C 0.09909(16) 0.31747(16) 0.14980(10) 0.0263(5) Uani 1 1 d . . .
H229 H 0.1131 0.3664 0.1232 0.032 Uiso 1 1 calc R F .
C230 C 0.15879(14) 0.25579(14) 0.19673(9) 0.0212(4) Uani 1 1 d . F .
C240 C 0.24693(14) 0.26332(15) 0.20050(10) 0.0238(4) Uani 1 1 d . . .
C241 C 0.32342(15) 0.19541(16) 0.19068(11) 0.0283(5) Uani 1 1 d . F .
C246 C 0.31980(16) 0.11065(17) 0.18068(13) 0.0336(6) Uani 1 1 d . . .
H24A H 0.3766 0.0776 0.1680 0.050 Uiso 1 1 calc R F .
H24B H 0.2724 0.1294 0.1508 0.050 Uiso 1 1 calc R . .
H24C H 0.3080 0.0699 0.2168 0.050 Uiso 1 1 calc R . .
C242 C 0.40395(16) 0.20743(17) 0.18923(13) 0.0358(6) Uani 1 1 d . . .
H242 H 0.4553 0.1619 0.1820 0.043 Uiso 1 1 calc R F .
C243 C 0.41148(17) 0.28405(18) 0.19797(14) 0.0381(6) Uani 1 1 d . F .
C247 C 0.49981(18) 0.2957(2) 0.19539(17) 0.0515(9) Uani 1 1 d . . .
H24D H 0.5073 0.3291 0.1555 0.077 Uiso 1 1 calc R F .
H24E H 0.5475 0.2347 0.2084 0.077 Uiso 1 1 calc R . .
H24F H 0.5019 0.3310 0.2206 0.077 Uiso 1 1 calc R . .
C244 C 0.33584(16) 0.34901(16) 0.20912(12) 0.0340(6) Uani 1 1 d . . .
H244 H 0.3403 0.4008 0.2165 0.041 Uiso 1 1 calc R F .
C245 C 0.25379(15) 0.34056(15) 0.20981(11) 0.0274(5) Uani 1 1 d . F .
C248 C 0.17398(16) 0.41498(16) 0.22113(12) 0.0307(5) Uani 1 1 d . . .
H24G H 0.1936 0.4522 0.2380 0.046 Uiso 1 1 calc R F .
H24H H 0.1381 0.3862 0.2481 0.046 Uiso 1 1 calc R . .
H24I H 0.1384 0.4549 0.1846 0.046 Uiso 1 1 calc R . .
C249 C 0.33510(14) 0.15181(14) 0.34774(10) 0.0239(4) Uani 1 1 d D E .
H249 H 0.3375 0.1765 0.3071 0.029 Uiso 1 1 calc R . .
C250 C 0.40966(15) 0.16121(16) 0.37716(11) 0.0282(5) Uani 1 1 d DU . .
C251 C 0.42302(17) 0.10619(19) 0.44150(12) 0.0371(6) Uani 1 1 d DU E .
H25A H 0.4712 0.1139 0.4593 0.056 Uiso 1 1 calc R . .
H25B H 0.4381 0.0405 0.4467 0.056 Uiso 1 1 calc R . .
H25C H 0.3683 0.1287 0.4600 0.056 Uiso 1 1 calc R . .
C252 C 0.49510(16) 0.12509(19) 0.34828(13) 0.0384(6) Uani 1 1 d DU E .
H25D H 0.4866 0.1603 0.3069 0.058 Uiso 1 1 calc R . .
H25E H 0.5097 0.0594 0.3536 0.058 Uiso 1 1 calc R . .
H25F H 0.5436 0.1325 0.3660 0.058 Uiso 1 1 calc R . .
C253 C 0.3829(6) 0.2635(4) 0.3685(6) 0.0329(16) Uani 0.70(2) 1 d PDU E 1
C254 C 0.4442(6) 0.3061(6) 0.3547(4) 0.0401(15) Uani 0.70(2) 1 d PDU E 1
H254 H 0.5043 0.2710 0.3518 0.048 Uiso 0.70(2) 1 calc PR E 1
C255 C 0.4172(7) 0.4000(6) 0.3452(4) 0.0522(19) Uani 0.70(2) 1 d PDU E 1
H255 H 0.4590 0.4294 0.3345 0.063 Uiso 0.70(2) 1 calc PR E 1
C256 C 0.3312(7) 0.4517(5) 0.3508(4) 0.0503(18) Uani 0.70(2) 1 d PDU E 1
H256 H 0.3145 0.5155 0.3462 0.060 Uiso 0.70(2) 1 calc PR E 1
C257 C 0.2691(8) 0.4100(6) 0.3632(6) 0.052(2) Uani 0.70(2) 1 d PDU E 1
H257 H 0.2086 0.4459 0.3644 0.063 Uiso 0.70(2) 1 calc PR E 1
C258 C 0.2957(6) 0.3158(5) 0.3737(6) 0.039(2) Uani 0.70(2) 1 d PDU E 1
H258 H 0.2538 0.2865 0.3845 0.047 Uiso 0.70(2) 1 calc PR E 1
C453 C 0.3797(14) 0.2666(8) 0.3671(14) 0.033(3) Uani 0.30(2) 1 d PDU E 2
C454 C 0.4238(13) 0.3250(10) 0.3372(11) 0.046(3) Uani 0.30(2) 1 d PDU E 2
H454 H 0.4810 0.2976 0.3254 0.056 Uiso 0.30(2) 1 calc PR E 2
C455 C 0.3887(14) 0.4210(11) 0.3237(12) 0.058(3) Uani 0.30(2) 1 d PDU E 2
H455 H 0.4225 0.4573 0.3048 0.069 Uiso 0.30(2) 1 calc PR E 2
C456 C 0.3044(14) 0.4624(12) 0.3382(12) 0.057(4) Uani 0.30(2) 1 d PDU E 2
H456 H 0.2753 0.5278 0.3242 0.068 Uiso 0.30(2) 1 calc PR E 2
C457 C 0.2630(16) 0.4071(13) 0.3735(13) 0.040(3) Uani 0.30(2) 1 d PDU E 2
H457 H 0.2101 0.4347 0.3899 0.048 Uiso 0.30(2) 1 calc PR E 2
C458 C 0.2972(14) 0.3124(12) 0.3853(13) 0.033(3) Uani 0.30(2) 1 d PDU E 2
H458 H 0.2641 0.2769 0.4065 0.040 Uiso 0.30(2) 1 calc PR E 2
N22 N 0.31793(14) -0.02178(13) 0.34404(8) 0.0295(4) Uani 1 1 d D F 1
C259 C 0.40404(18) -0.05367(18) 0.34211(15) 0.0500(8) Uani 1 1 d D F 1
H259 H 0.4376 -0.0305 0.3595 0.060 Uiso 1 1 calc R F 1
C260 C 0.44873(19) -0.1187(2) 0.31640(17) 0.0566(10) Uani 1 1 d D F 1
H260 H 0.5110 -0.1368 0.3138 0.068 Uiso 1 1 calc R F 1
C261 C 0.40134(18) -0.15723(17) 0.29440(13) 0.0387(6) Uani 1 1 d D F 1
H261 H 0.4295 -0.2007 0.2750 0.046 Uiso 1 1 calc R F 1
C262 C 0.31219(17) -0.13090(16) 0.30132(11) 0.0307(5) Uani 1 1 d D F 1
H262 H 0.2782 -0.1586 0.2885 0.037 Uiso 1 1 calc R F 1
C263 C 0.27234(17) -0.06434(16) 0.32680(10) 0.0281(5) Uani 1 1 d D F 1
H263 H 0.2109 -0.0479 0.3324 0.034 Uiso 1 1 calc R F 1
C1 C 0.1129(2) 0.6642(2) 0.25662(13) 0.0463(7) Uani 1 1 d D . .
H1A H 0.1510 0.6835 0.2755 0.069 Uiso 1 1 calc R . .
H1B H 0.1216 0.5995 0.2777 0.069 Uiso 1 1 calc R . .
H1C H 0.0508 0.7033 0.2567 0.069 Uiso 1 1 calc R . .
C2 C 0.13631(19) 0.67383(19) 0.19582(13) 0.0394(6) Uani 1 1 d D . .
H2A H 0.1977 0.6312 0.1955 0.047 Uiso 1 1 calc R . .
H2B H 0.0960 0.6574 0.1760 0.047 Uiso 1 1 calc R . .
O1 O 0.12871(12) 0.76650(12) 0.16639(8) 0.0345(4) Uani 1 1 d D . .
C3 C 0.1427(2) 0.7815(2) 0.10705(13) 0.0450(7) Uani 1 1 d D . .
H3A H 0.0987 0.7680 0.0884 0.054 Uiso 1 1 calc R . .
H3B H 0.2026 0.7398 0.1027 0.054 Uiso 1 1 calc R . .
C4 C 0.1335(2) 0.8804(2) 0.07870(14) 0.0523(8) Uani 1 1 d D . .
H4A H 0.0737 0.9212 0.0824 0.078 Uiso 1 1 calc R . .
H4B H 0.1439 0.8913 0.0376 0.078 Uiso 1 1 calc R . .
H4C H 0.1770 0.8933 0.0975 0.078 Uiso 1 1 calc R . .
C8 C 0.7591(4) 0.2044(7) 0.2104(3) 0.049(2) Uani 0.506(12) 1 d PDU G 1
H8A H 0.7429 0.1717 0.2478 0.074 Uiso 0.506(12) 1 calc PR G 1
H8B H 0.7053 0.2467 0.1854 0.074 Uiso 0.506(12) 1 calc PR G 1
H8C H 0.7933 0.2398 0.2163 0.074 Uiso 0.506(12) 1 calc PR G 1
C7 C 0.8142(5) 0.1356(6) 0.1823(3) 0.0416(17) Uani 0.506(12) 1 d PDU G 1
H7A H 0.8685 0.0923 0.2074 0.050 Uiso 0.506(12) 1 calc PR G 1
H7B H 0.7803 0.0993 0.1764 0.050 Uiso 0.506(12) 1 calc PR G 1
O2 O 0.837(2) 0.1848(9) 0.1281(9) 0.033(2) Uani 0.506(12) 1 d PDU G 1
C6 C 0.8931(11) 0.1246(9) 0.0998(6) 0.044(2) Uani 0.506(12) 1 d PDU G 1
H6A H 0.8609 0.0912 0.0883 0.053 Uiso 0.506(12) 1 calc PR G 1
H6B H 0.9451 0.0785 0.1263 0.053 Uiso 0.506(12) 1 calc PR G 1
C5 C 0.9225(9) 0.1811(8) 0.0479(5) 0.054(3) Uani 0.506(12) 1 d PDU G 1
H5A H 0.9616 0.1406 0.0277 0.081 Uiso 0.506(12) 1 calc PR G 1
H5B H 0.9547 0.2137 0.0598 0.081 Uiso 0.506(12) 1 calc PR G 1
H5C H 0.8707 0.2263 0.0219 0.081 Uiso 0.506(12) 1 calc PR G 1
C8A C 0.7732(5) 0.1404(7) 0.2136(3) 0.047(2) Uani 0.494(12) 1 d PDU G 2
H8A1 H 0.7668 0.0908 0.2467 0.071 Uiso 0.494(12) 1 calc PR G 2
H8A2 H 0.7154 0.1791 0.1923 0.071 Uiso 0.494(12) 1 calc PR G 2
H8A3 H 0.7963 0.1784 0.2274 0.071 Uiso 0.494(12) 1 calc PR G 2
C7A C 0.8365(5) 0.0988(6) 0.1743(3) 0.0373(15) Uani 0.494(12) 1 d PDU G 2
H7A1 H 0.8951 0.0593 0.1955 0.045 Uiso 0.494(12) 1 calc PR G 2
H7A2 H 0.8139 0.0600 0.1603 0.045 Uiso 0.494(12) 1 calc PR G 2
O2A O 0.845(2) 0.1722(9) 0.1265(9) 0.0293(18) Uani 0.494(12) 1 d PDU G 2
C6A C 0.9068(10) 0.1387(9) 0.0882(5) 0.037(2) Uani 0.494(12) 1 d PDU G 2
H6A1 H 0.8885 0.0976 0.0737 0.044 Uiso 0.494(12) 1 calc PR G 2
H6A2 H 0.9662 0.1027 0.1089 0.044 Uiso 0.494(12) 1 calc PR G 2
C5A C 0.9099(9) 0.2193(8) 0.0388(5) 0.051(3) Uani 0.494(12) 1 d PDU G 2
H5A1 H 0.9524 0.1970 0.0121 0.077 Uiso 0.494(12) 1 calc PR G 2
H5A2 H 0.9284 0.2594 0.0534 0.077 Uiso 0.494(12) 1 calc PR G 2
H5A3 H 0.8510 0.2543 0.0183 0.077 Uiso 0.494(12) 1 calc PR G 2
C9 C 0.5472(13) 0.5354(12) 0.5259(7) 0.067(3) Uani 0.378(4) 1 d PDU H -1
H9 H 0.5717 0.5650 0.5446 0.080 Uiso 0.378(4) 1 calc PR H -1
C10 C 0.5863(12) 0.5005(10) 0.4858(6) 0.069(3) Uani 0.378(4) 1 d PDU H -1
H10 H 0.6433 0.5016 0.4764 0.083 Uiso 0.378(4) 1 calc PR H -1
C11 C 0.5479(8) 0.4626(8) 0.4572(5) 0.040(2) Uani 0.378(4) 1 d PDU H -1
H11 H 0.5776 0.4386 0.4281 0.048 Uiso 0.378(4) 1 calc PR H -1
C12 C 0.4649(9) 0.4596(10) 0.4712(6) 0.054(3) Uani 0.378(4) 1 d PDU H -1
H12 H 0.4396 0.4302 0.4530 0.065 Uiso 0.378(4) 1 calc PR H -1
C13 C 0.4209(11) 0.4961(10) 0.5088(7) 0.061(3) Uani 0.378(4) 1 d PDU H -1
H13 H 0.3613 0.5020 0.5155 0.074 Uiso 0.378(4) 1 calc PR H -1
C14 C 0.4688(13) 0.5253(13) 0.5380(8) 0.094(4) Uani 0.378(4) 1 d PDU H -1
H14 H 0.4434 0.5403 0.5709 0.113 Uiso 0.378(4) 1 calc PR H -1
C9A C 0.581(2) 0.575(2) 0.5570(12) 0.100(6) Uani 0.122(4) 1 d PDU H -2
H9A H 0.6136 0.5884 0.5819 0.120 Uiso 0.122(4) 1 calc PR H -2
C10A C 0.6142(18) 0.5537(19) 0.5115(12) 0.096(5) Uani 0.122(4) 1 d PDU H -2
H10A H 0.6724 0.5522 0.5032 0.115 Uiso 0.122(4) 1 calc PR H -2
C11A C 0.5705(19) 0.534(2) 0.4767(12) 0.082(5) Uani 0.122(4) 1 d PDU H -2
H11J H 0.5972 0.5219 0.4432 0.098 Uiso 0.122(4) 1 calc PR H -2
C12A C 0.4901(19) 0.5297(18) 0.4866(11) 0.078(4) Uani 0.122(4) 1 d PDU H -2
H12J H 0.4620 0.5072 0.4648 0.094 Uiso 0.122(4) 1 calc PR H -2
C13A C 0.452(2) 0.561(3) 0.5306(14) 0.087(5) Uani 0.122(4) 1 d PDU H -2
H13J H 0.3914 0.5698 0.5358 0.105 Uiso 0.122(4) 1 calc PR H -2
C14A C 0.497(2) 0.578(2) 0.5668(12) 0.103(6) Uani 0.122(4) 1 d PDU H -2
H14J H 0.4708 0.5929 0.5996 0.124 Uiso 0.122(4) 1 calc PR H -2

loop_
_atom_site_aniso_label
_atom_site_aniso_U_11
_atom_site_aniso_U_22
_atom_site_aniso_U_33
_atom_site_aniso_U_23
_atom_site_aniso_U_13
_atom_site_aniso_U_12
Mo1 0.01805(9) 0.01700(8) 0.02512(10) -0.00544(7) 0.00207(7) -0.00625(7)
Cl11 0.0285(3) 0.0195(2) 0.0284(3) -0.0082(2) 0.0041(2) -0.0086(2)
N11 0.0214(9) 0.0203(9) 0.0254(10) -0.0084(7) 0.0017(7) -0.0074(7)
C101 0.0222(11) 0.0194(10) 0.0246(11) -0.0039(8) 0.0026(9) -0.0069(8)
C102 0.0203(10) 0.0208(10) 0.0290(12) -0.0061(9) 0.0024(9) -0.0069(8)
C107 0.0245(11) 0.0176(10) 0.0294(12) -0.0073(9) 0.0029(9) -0.0076(8)
C108 0.0310(13) 0.0331(13) 0.0489(17) -0.0205(12) -0.0082(12) -0.0025(11)
C113 0.0287(16) 0.084(3) 0.106(3) -0.064(3) -0.0169(18) 0.0056(16)
C109 0.0473(17) 0.0410(16) 0.0489(18) -0.0217(14) -0.0221(14) 0.0019(13)
C110 0.0522(17) 0.0234(12) 0.0321(14) -0.0103(10) 0.0007(12) -0.0058(11)
C114 0.076(2) 0.0460(18) 0.0375(17) -0.0229(14) 0.0044(16) -0.0085(16)
C111 0.0297(12) 0.0203(10) 0.0346(13) -0.0078(10) 0.0083(10) -0.0077(9)
C112 0.0245(11) 0.0178(10) 0.0283(12) -0.0042(9) 0.0033(9) -0.0068(9)
C115 0.0231(12) 0.0314(13) 0.0419(15) -0.0121(11) -0.0028(10) -0.0050(10)
C103 0.0318(13) 0.0213(11) 0.0380(14) -0.0070(10) 0.0090(11) -0.0097(10)
C104 0.0421(15) 0.0299(13) 0.0388(15) -0.0041(11) 0.0188(12) -0.0143(12)
C105 0.0490(16) 0.0296(13) 0.0298(14) -0.0076(11) 0.0151(12) -0.0108(12)
C106 0.0380(14) 0.0245(11) 0.0257(12) -0.0066(9) 0.0053(10) -0.0085(10)
C116 0.031(3) 0.030(3) 0.017(2) -0.009(2) 0.009(3) -0.012(2)
C117 0.035(3) 0.024(2) 0.025(2) -0.0069(17) 0.009(2) -0.011(2)
C122 0.034(2) 0.024(2) 0.029(2) -0.0051(18) 0.0039(19) -0.0094(18)
C118 0.041(3) 0.029(2) 0.026(2) -0.0090(18) 0.008(2) -0.014(2)
C119 0.046(4) 0.027(3) 0.023(3) -0.004(2) 0.003(3) -0.017(3)
C123 0.068(5) 0.042(3) 0.037(4) -0.016(3) 0.009(4) -0.030(4)
C120 0.039(3) 0.041(3) 0.028(3) -0.012(3) 0.006(2) -0.020(2)
C121 0.033(3) 0.031(3) 0.024(4) -0.008(3) 0.005(2) -0.013(2)
C124 0.032(3) 0.050(4) 0.036(4) -0.014(3) -0.001(3) -0.014(3)
C316 0.023(3) 0.023(3) 0.029(3) -0.009(2) 0.011(3) -0.005(2)
C317 0.022(3) 0.033(3) 0.029(3) -0.015(2) 0.005(2) -0.008(2)
C322 0.028(3) 0.046(3) 0.055(4) -0.025(3) -0.004(3) -0.006(2)
C318 0.021(3) 0.027(2) 0.033(3) -0.011(2) 0.004(2) -0.006(2)
C319 0.029(4) 0.029(3) 0.021(3) -0.004(2) -0.003(3) -0.008(3)
C323 0.043(4) 0.033(3) 0.036(4) -0.010(3) 0.000(3) -0.019(3)
C320 0.028(3) 0.029(3) 0.028(4) -0.003(3) -0.001(2) -0.010(2)
C321 0.028(3) 0.026(3) 0.029(4) -0.003(3) 0.006(3) -0.010(2)
C324 0.028(3) 0.028(3) 0.041(5) -0.005(3) -0.003(3) -0.002(2)
O11 0.0254(8) 0.0285(8) 0.0271(8) -0.0114(7) 0.0066(7) -0.0154(7)
C125 0.0247(11) 0.0224(10) 0.0277(12) -0.0095(9) 0.0019(9) -0.0131(9)
C131 0.0250(12) 0.0327(12) 0.0283(12) -0.0046(10) -0.0032(9) -0.0161(10)
C132 0.0209(11) 0.0303(12) 0.0361(14) -0.0058(10) -0.0021(10) -0.0099(10)
C137 0.0315(13) 0.0260(12) 0.0397(15) -0.0067(11) -0.0017(11) -0.0039(10)
C133 0.0252(12) 0.0317(13) 0.0374(14) 0.0018(11) -0.0076(10) -0.0103(10)
C134 0.0347(14) 0.0468(15) 0.0298(13) -0.0029(12) -0.0047(11) -0.0245(12)
C138 0.0536(18) 0.0560(18) 0.0338(15) 0.0004(13) -0.0103(13) -0.0324(16)
C135 0.070(2) 0.0480(17) 0.0320(15) -0.0062(13) -0.0087(14) -0.0398(16)
C136 0.0631(19) 0.0418(15) 0.0305(14) -0.0033(12) -0.0051(13) -0.0366(15)
C139 0.137(4) 0.0506(19) 0.0329(16) -0.0071(14) -0.0089(19) -0.064(2)
C126 0.0277(12) 0.0268(11) 0.0297(12) -0.0080(9) 0.0004(9) -0.0160(10)
C127 0.0234(11) 0.0271(11) 0.0375(14) -0.0081(10) -0.0021(10) -0.0111(9)
C128 0.0252(12) 0.0278(12) 0.0396(14) -0.0141(11) 0.0083(10) -0.0125(10)
C129 0.0269(11) 0.0247(11) 0.0267(12) -0.0097(9) 0.0055(9) -0.0127(9)
C130 0.0225(11) 0.0221(10) 0.0273(12) -0.0095(9) 0.0042(9) -0.0110(9)
C140 0.0239(11) 0.0240(11) 0.0234(11) -0.0062(9) 0.0035(9) -0.0104(9)
C141 0.0277(12) 0.0245(11) 0.0248(11) -0.0079(9) 0.0053(9) -0.0113(9)
C146 0.0343(13) 0.0278(12) 0.0299(13) -0.0123(10) -0.0009(10) -0.0100(10)
C142 0.0322(13) 0.0361(13) 0.0285(13) -0.0112(11) -0.0045(10) -0.0084(11)
C143 0.0320(13) 0.0304(12) 0.0271(13) -0.0049(10) -0.0015(10) -0.0036(10)
C147 0.0419(16) 0.0400(15) 0.0337(15) -0.0062(12) -0.0118(12) 0.0036(12)
C144 0.0330(13) 0.0217(11) 0.0296(13) -0.0061(9) 0.0035(10) -0.0054(10)
C145 0.0267(12) 0.0279(11) 0.0248(12) -0.0092(9) 0.0002(9) -0.0085(9)
C148 0.0323(13) 0.0271(12) 0.0396(14) -0.0160(11) 0.0043(11) -0.0122(10)
C149 0.0230(12) 0.0293(12) 0.0327(13) 0.0002(10) 0.0051(10) -0.0030(10)
C150 0.024(2) 0.021(2) 0.026(3) -0.0087(19) 0.0032(18) -0.006(2)
C151 0.023(2) 0.037(3) 0.028(2) -0.008(2) 0.0031(17) -0.011(2)
C152 0.029(3) 0.025(2) 0.033(3) -0.008(2) -0.0070(19) -0.0015(19)
C153 0.021(2) 0.023(2) 0.022(2) -0.0026(16) 0.0013(16) -0.0094(19)
C154 0.033(3) 0.032(3) 0.037(3) -0.018(3) -0.003(2) -0.011(2)
C155 0.044(3) 0.043(3) 0.043(3) -0.023(2) 0.005(2) -0.022(2)
C156 0.054(3) 0.052(3) 0.028(3) -0.013(3) 0.003(2) -0.035(3)
C157 0.047(3) 0.058(3) 0.031(3) -0.011(2) -0.010(2) -0.021(2)
C158 0.033(2) 0.037(3) 0.031(3) -0.0061(19) -0.0046(19) -0.0113(19)
C350 0.015(2) 0.033(3) 0.028(3) -0.010(2) 0.001(2) -0.003(2)
C351 0.034(3) 0.076(5) 0.040(3) -0.022(3) 0.011(3) -0.037(4)
C352 0.022(3) 0.041(3) 0.057(4) -0.023(3) -0.009(3) 0.003(3)
C353 0.020(3) 0.030(3) 0.029(3) -0.007(2) 0.000(2) -0.013(3)
C354 0.033(3) 0.029(3) 0.037(3) -0.011(3) -0.003(2) -0.014(3)
C355 0.042(4) 0.041(4) 0.043(3) -0.019(3) 0.001(3) -0.022(3)
C356 0.050(4) 0.054(4) 0.039(3) -0.014(3) 0.001(3) -0.031(3)
C357 0.051(4) 0.058(4) 0.036(4) -0.009(3) -0.012(3) -0.024(3)
C358 0.037(3) 0.047(3) 0.038(3) -0.008(3) -0.010(3) -0.013(3)
N12 0.024(4) 0.018(2) 0.025(3) -0.005(2) 0.001(2) -0.0058(19)
C159 0.023(2) 0.026(2) 0.027(3) -0.009(2) -0.002(2) -0.0096(17)
C160 0.039(2) 0.024(2) 0.030(3) -0.010(2) -0.001(2) -0.0100(19)
C161 0.046(4) 0.034(3) 0.028(4) -0.013(3) 0.001(3) -0.024(3)
C162 0.036(3) 0.046(3) 0.033(3) -0.016(2) 0.001(3) -0.022(3)
C163 0.027(3) 0.036(3) 0.027(3) -0.009(2) -0.002(3) -0.011(3)
N32 0.015(3) 0.021(3) 0.032(5) -0.007(3) 0.003(2) -0.007(2)
C359 0.028(3) 0.024(3) 0.032(4) -0.008(3) 0.001(2) -0.006(2)
C360 0.035(3) 0.024(3) 0.039(4) -0.007(3) 0.004(3) -0.008(2)
C361 0.038(4) 0.024(3) 0.041(6) -0.013(3) 0.007(3) -0.012(3)
C362 0.027(4) 0.032(3) 0.028(3) -0.013(2) 0.004(3) -0.015(3)
C363 0.022(4) 0.024(2) 0.025(3) -0.007(2) 0.004(3) -0.009(3)
Mo2 0.02167(9) 0.01746(9) 0.02255(10) -0.00139(7) -0.00685(7) -0.00775(7)
Cl21 0.0202(3) 0.0257(3) 0.0308(3) -0.0010(2) -0.0037(2) -0.0043(2)
N21 0.0228(9) 0.0185(8) 0.0260(10) -0.0040(7) -0.0064(7) -0.0081(7)
C201 0.0187(10) 0.0240(10) 0.0246(11) -0.0032(9) -0.0052(8) -0.0081(8)
C202 0.0217(11) 0.0261(11) 0.0279(12) -0.0038(9) -0.0030(9) -0.0099(9)
C207 0.0289(12) 0.0210(10) 0.0251(11) -0.0009(9) -0.0003(9) -0.0128(9)
C208 0.0292(12) 0.0304(12) 0.0289(12) -0.0080(10) 0.0041(10) -0.0160(10)
C213 0.0262(13) 0.0532(17) 0.0537(18) -0.0293(15) 0.0012(12) -0.0148(12)
C209 0.0346(13) 0.0404(14) 0.0290(13) -0.0114(11) 0.0053(10) -0.0240(12)
C210 0.0477(16) 0.0292(12) 0.0273(13) -0.0069(10) 0.0079(11) -0.0227(12)
C214 0.074(2) 0.0487(18) 0.0452(18) -0.0241(15) 0.0156(16) -0.0360(17)
C211 0.0411(15) 0.0228(11) 0.0362(14) -0.0061(10) 0.0025(11) -0.0084(11)
C212 0.0301(13) 0.0242(11) 0.0328(13) -0.0027(10) -0.0033(10) -0.0097(10)
C215 0.0284(14) 0.0365(15) 0.064(2) -0.0159(14) -0.0065(13) -0.0024(11)
C203 0.0281(12) 0.0289(12) 0.0299(13) 0.0008(10) -0.0041(10) -0.0124(10)
C204 0.0293(13) 0.0414(14) 0.0230(12) -0.0018(10) -0.0010(10) -0.0164(11)
C205 0.0241(12) 0.0374(13) 0.0267(12) -0.0100(10) -0.0016(9) -0.0116(10)
C206 0.0204(11) 0.0278(11) 0.0287(12) -0.0073(10) -0.0059(9) -0.0076(9)
C216 0.026(4) 0.031(3) 0.026(4) -0.012(4) -0.005(4) -0.012(2)
C217 0.022(3) 0.030(2) 0.026(4) -0.010(2) 0.004(3) -0.008(2)
C222 0.026(4) 0.038(4) 0.033(5) -0.005(3) -0.009(4) -0.013(3)
C218 0.025(3) 0.032(2) 0.026(4) -0.012(2) 0.004(2) -0.007(2)
C219 0.038(3) 0.028(2) 0.029(3) -0.013(2) 0.004(2) -0.009(2)
C223 0.052(5) 0.032(2) 0.044(4) -0.014(3) -0.004(3) -0.013(3)
C220 0.036(3) 0.037(2) 0.032(4) -0.017(2) 0.001(3) -0.018(2)
C221 0.029(4) 0.034(3) 0.031(4) -0.006(3) -0.007(3) -0.011(2)
C224 0.030(4) 0.038(4) 0.040(6) -0.007(5) -0.009(4) -0.022(3)
C416 0.022(4) 0.023(4) 0.028(6) -0.005(5) -0.008(4) -0.003(3)
C417 0.020(4) 0.029(3) 0.023(6) -0.010(3) -0.003(4) -0.007(3)
C422 0.017(4) 0.031(6) 0.030(6) -0.015(6) 0.003(4) -0.002(4)
C418 0.025(4) 0.025(3) 0.027(5) -0.005(3) 0.001(3) 0.000(3)
C419 0.038(5) 0.029(3) 0.040(6) -0.015(3) 0.002(4) -0.011(3)
C423 0.057(7) 0.034(3) 0.074(9) -0.025(5) 0.007(5) -0.014(4)
C420 0.029(4) 0.037(3) 0.039(6) -0.016(3) 0.004(4) -0.016(3)
C421 0.026(4) 0.034(3) 0.035(5) -0.020(4) -0.006(4) -0.010(3)
C424 0.026(5) 0.053(7) 0.033(8) -0.017(6) -0.012(5) -0.006(5)
O21 0.0249(8) 0.0233(8) 0.0220(8) 0.0001(6) -0.0077(6) -0.0108(6)
C225 0.0189(10) 0.0222(10) 0.0170(10) -0.0041(8) -0.0007(8) -0.0064(8)
C226 0.0202(10) 0.0281(11) 0.0191(10) -0.0102(9) 0.0030(8) -0.0088(9)
C231 0.0202(10) 0.0313(11) 0.0219(11) -0.0098(9) 0.0002(8) -0.0132(9)
C232 0.0198(10) 0.0334(12) 0.0222(11) -0.0101(9) 0.0006(8) -0.0112(9)
C237 0.0276(12) 0.0366(13) 0.0310(13) -0.0133(11) 0.0087(10) -0.0127(10)
C233 0.0221(11) 0.0394(13) 0.0250(12) -0.0098(10) 0.0041(9) -0.0152(10)
C234 0.0289(12) 0.0349(13) 0.0277(12) -0.0088(10) -0.0006(10) -0.0176(10)
C238 0.0415(15) 0.0417(15) 0.0391(15) -0.0114(12) 0.0047(12) -0.0250(13)
C235 0.0311(13) 0.0353(13) 0.0319(13) -0.0165(11) 0.0030(10) -0.0178(11)
C236 0.0258(11) 0.0395(13) 0.0239(11) -0.0146(10) 0.0035(9) -0.0174(10)
C239 0.0384(14) 0.0428(15) 0.0346(14) -0.0215(12) 0.0136(11) -0.0227(12)
C227 0.0186(10) 0.0336(12) 0.0305(13) -0.0150(10) -0.0037(9) -0.0053(9)
C228 0.0274(12) 0.0289(12) 0.0254(12) -0.0068(10) -0.0099(9) -0.0007(10)
C229 0.0300(12) 0.0222(11) 0.0204(11) -0.0034(9) -0.0004(9) -0.0053(9)
C230 0.0188(10) 0.0198(10) 0.0214(11) -0.0043(8) 0.0009(8) -0.0050(8)
C240 0.0182(10) 0.0207(10) 0.0271(12) -0.0018(9) 0.0015(8) -0.0061(8)
C241 0.0207(11) 0.0223(11) 0.0408(14) -0.0085(10) 0.0057(10) -0.0086(9)
C246 0.0225(12) 0.0249(12) 0.0537(17) -0.0144(11) 0.0083(11) -0.0084(9)
C242 0.0208(11) 0.0256(12) 0.0610(18) -0.0152(12) 0.0096(11) -0.0083(10)
C243 0.0253(12) 0.0288(12) 0.0623(19) -0.0129(13) 0.0087(12) -0.0145(10)
C247 0.0280(14) 0.0401(16) 0.097(3) -0.0279(17) 0.0178(15) -0.0207(12)
C244 0.0295(13) 0.0203(11) 0.0523(17) -0.0087(11) 0.0071(11) -0.0125(10)
C245 0.0236(11) 0.0198(10) 0.0341(13) -0.0042(9) 0.0046(10) -0.0071(9)
C248 0.0262(12) 0.0196(10) 0.0400(14) -0.0050(10) 0.0051(10) -0.0058(9)
C249 0.0206(10) 0.0165(10) 0.0315(12) -0.0061(9) -0.0033(9) -0.0038(8)
C250 0.0191(10) 0.0264(11) 0.0404(13) -0.0129(10) -0.0049(9) -0.0072(9)
C251 0.0289(13) 0.0419(14) 0.0407(14) -0.0139(11) -0.0122(11) -0.0109(11)
C252 0.0209(12) 0.0367(14) 0.0594(18) -0.0217(13) -0.0027(11) -0.0065(10)
C253 0.033(3) 0.0315(18) 0.044(3) -0.018(2) 0.004(3) -0.0178(19)
C254 0.039(3) 0.042(3) 0.055(4) -0.027(3) 0.011(3) -0.024(2)
C255 0.067(4) 0.045(3) 0.069(5) -0.033(3) 0.031(3) -0.040(3)
C256 0.067(4) 0.032(3) 0.067(4) -0.024(3) 0.018(3) -0.029(3)
C257 0.056(3) 0.025(2) 0.077(6) -0.017(3) 0.009(3) -0.016(2)
C258 0.033(2) 0.0237(19) 0.067(6) -0.016(3) -0.004(3) -0.0143(17)
C453 0.030(6) 0.032(3) 0.051(7) -0.026(4) 0.011(6) -0.019(4)
C454 0.041(6) 0.040(4) 0.078(8) -0.037(5) 0.026(5) -0.024(4)
C455 0.056(7) 0.039(4) 0.093(9) -0.030(5) 0.033(6) -0.031(5)
C456 0.058(7) 0.035(5) 0.090(9) -0.035(5) 0.029(7) -0.021(5)
C457 0.042(5) 0.038(4) 0.055(7) -0.033(5) 0.021(4) -0.019(4)
C458 0.029(5) 0.036(4) 0.041(7) -0.021(4) 0.014(5) -0.013(4)
N22 0.0333(11) 0.0208(9) 0.0314(11) -0.0050(8) -0.0121(9) -0.0078(8)
C259 0.0322(14) 0.0301(14) 0.090(3) -0.0296(16) -0.0221(15) -0.0022(11)
C260 0.0282(14) 0.0343(15) 0.115(3) -0.0410(18) -0.0058(16) -0.0046(12)
C261 0.0407(15) 0.0236(12) 0.0528(17) -0.0151(12) -0.0001(13) -0.0102(11)
C262 0.0391(14) 0.0262(12) 0.0319(13) -0.0089(10) -0.0011(11) -0.0175(11)
C263 0.0355(13) 0.0255(11) 0.0273(12) -0.0057(9) -0.0007(10) -0.0180(10)
C1 0.0521(18) 0.0431(16) 0.0438(17) -0.0083(13) -0.0031(14) -0.0218(14)
C2 0.0388(15) 0.0350(14) 0.0484(17) -0.0143(13) 0.0025(13) -0.0175(12)
O1 0.0353(10) 0.0353(10) 0.0363(10) -0.0136(8) 0.0013(8) -0.0149(8)
C3 0.0536(18) 0.0538(18) 0.0394(16) -0.0200(14) 0.0050(14) -0.0292(15)
C4 0.065(2) 0.057(2) 0.0413(17) -0.0123(15) 0.0042(15) -0.0330(17)
C8 0.041(3) 0.069(6) 0.031(3) 0.001(3) 0.002(2) -0.026(3)
C7 0.042(4) 0.043(4) 0.035(3) 0.004(3) -0.016(3) -0.024(3)
O2 0.034(6) 0.034(4) 0.031(3) -0.008(3) -0.005(3) -0.013(4)
C6 0.037(5) 0.038(4) 0.057(6) -0.020(4) -0.005(3) -0.008(3)
C5 0.055(5) 0.063(7) 0.043(5) -0.030(5) 0.007(4) -0.011(6)
C8A 0.044(4) 0.064(6) 0.037(3) -0.014(3) 0.001(3) -0.026(4)
C7A 0.041(4) 0.032(4) 0.035(3) -0.006(2) -0.005(2) -0.013(3)
O2A 0.025(4) 0.027(3) 0.035(3) -0.009(3) -0.004(2) -0.008(3)
C6A 0.033(4) 0.041(4) 0.039(4) -0.021(3) -0.002(3) -0.009(3)
C5A 0.060(6) 0.068(7) 0.038(4) -0.022(5) 0.011(4) -0.034(6)
C9 0.095(7) 0.046(6) 0.041(6) -0.008(5) -0.023(6) -0.008(6)
C10 0.098(7) 0.042(7) 0.040(6) 0.003(5) -0.021(5) -0.008(5)
C11 0.052(4) 0.024(4) 0.022(4) 0.005(3) 0.014(3) -0.002(3)
C12 0.045(5) 0.036(5) 0.032(5) 0.023(3) 0.020(4) 0.008(3)
C13 0.061(5) 0.043(6) 0.045(6) 0.017(5) 0.023(4) -0.008(5)
C14 0.106(8) 0.078(9) 0.063(7) 0.008(6) -0.014(6) -0.018(7)
C9A 0.109(11) 0.084(12) 0.069(10) -0.001(9) -0.015(10) -0.011(11)
C10A 0.109(10) 0.074(11) 0.063(9) 0.003(9) -0.022(8) -0.007(9)
C11A 0.086(8) 0.061(10) 0.059(8) 0.013(8) -0.009(7) -0.011(8)
C12A 0.081(7) 0.051(7) 0.058(7) 0.010(6) 0.012(7) 0.001(7)
C13A 0.102(9) 0.065(10) 0.058(9) -0.002(8) -0.003(7) -0.004(9)
C14A 0.114(10) 0.088(11) 0.073(10) -0.001(8) -0.015(9) -0.019(10)

loop_
_atom_type_symbol
_atom_type_description
_atom_type_scat_dispersion_real
_atom_type_scat_dispersion_imag
_atom_type_scat_source
C C 0.0033 0.0016 'International Tables Vol C Tables 4.2.6.8 and 6.1.1.4'
H H 0.0000 0.0000 'International Tables Vol C Tables 4.2.6.8 and 6.1.1.4'
N N 0.0061 0.0033 'International Tables Vol C Tables 4.2.6.8 and 6.1.1.4'
O O 0.0106 0.0060 'International Tables Vol C Tables 4.2.6.8 and 6.1.1.4'
Cl Cl 0.1484 0.1585 'International Tables Vol C Tables 4.2.6.8 and 6.1.1.4'
Mo Mo -1.6832 0.6857 'International Tables Vol C Tables 4.2.6.8 and 6.1.1.4'

loop_
_geom_angle_atom_site_label_1
_geom_angle_atom_site_label_2
_geom_angle_atom_site_label_3
_geom_angle
N11 Mo1 C149 102.45(10)
N11 Mo1 O11 148.55(8)
C149 Mo1 O11 108.32(9)
N11 Mo1 N32 96.6(4)
C149 Mo1 N32 89.5(3)
O11 Mo1 N32 77.6(4)
N11 Mo1 N12 94.9(3)
C149 Mo1 N12 98.5(2)
O11 Mo1 N12 74.6(3)
N32 Mo1 N12 9.0(3)
N11 Mo1 Cl11 98.10(6)
C149 Mo1 Cl11 99.45(8)
O11 Mo1 Cl11 83.31(5)
N32 Mo1 Cl11 160.7(4)
N12 Mo1 Cl11 155.0(3)
C101 N11 Mo1 173.93(17)
N11 C101 C106 120.1(2)
N11 C101 C102 120.4(2)
C106 C101 C102 119.5(2)
C103 C102 C101 118.9(2)
C103 C102 C107 117.3(2)
C101 C102 C107 123.7(2)
C108 C107 C112 120.1(2)
C108 C107 C102 121.0(2)
C112 C107 C102 118.8(2)
C107 C108 C109 118.3(2)
C107 C108 C113 122.6(3)
C109 C108 C113 119.1(3)
C108 C113 H11A 109.5
C108 C113 H11B 109.5
H11A C113 H11B 109.5
C108 C113 H11C 109.5
H11A C113 H11C 109.5
H11B C113 H11C 109.5
C110 C109 C108 122.6(3)
C110 C109 H109 118.7
C108 C109 H109 118.7
C111 C110 C109 117.9(2)
C111 C110 C114 120.9(3)
C109 C110 C114 121.1(3)
C110 C114 H11D 109.5
C110 C114 H11E 109.5
H11D C114 H11E 109.5
C110 C114 H11F 109.5
H11D C114 H11F 109.5
H11E C114 H11F 109.5
C110 C111 C112 121.9(2)
C110 C111 H111 119.0
C112 C111 H111 119.0
C111 C112 C107 119.1(2)
C111 C112 C115 119.5(2)
C107 C112 C115 121.4(2)
C112 C115 H11G 109.5
C112 C115 H11H 109.5
H11G C115 H11H 109.5
C112 C115 H11I 109.5
H11G C115 H11I 109.5
H11H C115 H11I 109.5
C104 C103 C102 121.5(2)
C104 C103 H103 119.2
C102 C103 H103 119.2
C103 C104 C105 119.5(2)
C103 C104 H104 120.3
C105 C104 H104 120.3
C104 C105 C106 121.5(2)
C104 C105 H105 119.3
C106 C105 H105 119.3
C105 C106 C101 119.1(2)
C105 C106 C116 113.6(5)
C101 C106 C116 126.9(5)
C105 C106 C316 119.4(6)
C101 C106 C316 120.9(6)
C116 C106 C316 14.5(4)
C117 C116 C121 121.3(6)
C117 C116 C106 122.5(5)
C121 C116 C106 115.9(5)
C116 C117 C118 118.3(5)
C116 C117 C122 121.6(5)
C118 C117 C122 120.0(5)
C117 C122 H12A 109.5
C117 C122 H12B 109.5
H12A C122 H12B 109.5
C117 C122 H12C 109.5
H12A C122 H12C 109.5
H12B C122 H12C 109.5
C119 C118 C117 121.6(5)
C119 C118 H118 119.2
C117 C118 H118 119.2
C118 C119 C120 119.3(5)
C118 C119 C123 119.9(5)
C120 C119 C123 120.7(6)
C119 C123 H12D 109.5
C119 C123 H12E 109.5
H12D C123 H12E 109.5
C119 C123 H12F 109.5
H12D C123 H12F 109.5
H12E C123 H12F 109.5
C119 C120 C121 121.3(6)
C119 C120 H120 119.3
C121 C120 H120 119.3
C116 C121 C120 118.2(6)
C116 C121 C124 121.2(6)
C120 C121 C124 120.7(6)
C121 C124 H12G 109.5
C121 C124 H12H 109.5
H12G C124 H12H 109.5
C121 C124 H12I 109.5
H12G C124 H12I 109.5
H12H C124 H12I 109.5
C321 C316 C317 119.5(6)
C321 C316 C106 123.4(6)
C317 C316 C106 116.2(5)
C318 C317 C316 119.1(6)
C318 C317 C322 120.6(5)
C316 C317 C322 120.3(6)
C317 C322 H32A 109.5
C317 C322 H32B 109.5
H32A C322 H32B 109.5
C317 C322 H32C 109.5
H32A C322 H32C 109.5
H32B C322 H32C 109.5
C319 C318 C317 121.8(5)
C319 C318 H318 119.1
C317 C318 H318 119.1
C318 C319 C320 118.4(6)
C318 C319 C323 119.8(6)
C320 C319 C323 121.8(6)
C319 C323 H32D 109.5
C319 C323 H32E 109.5
H32D C323 H32E 109.5
C319 C323 H32F 109.5
H32D C323 H32F 109.5
H32E C323 H32F 109.5
C319 C320 C321 122.1(6)
C319 C320 H320 119.0
C321 C320 H320 119.0
C320 C321 C316 118.9(6)
C320 C321 C324 120.3(6)
C316 C321 C324 120.9(7)
C321 C324 H32G 109.5
C321 C324 H32H 109.5
H32G C324 H32H 109.5
C321 C324 H32I 109.5
H32G C324 H32I 109.5
H32H C324 H32I 109.5
C125 O11 Mo1 139.43(13)
O11 C125 C130 120.6(2)
O11 C125 C126 119.5(2)
C130 C125 C126 119.8(2)
C136 C131 C132 119.5(2)
C136 C131 C126 119.1(2)
C132 C131 C126 121.4(2)
C133 C132 C131 118.8(2)
C133 C132 C137 120.2(2)
C131 C132 C137 121.0(2)
C132 C137 H13A 109.5
C132 C137 H13B 109.5
H13A C137 H13B 109.5
C132 C137 H13C 109.5
H13A C137 H13C 109.5
H13B C137 H13C 109.5
C134 C133 C132 122.4(2)
C134 C133 H133 118.8
C132 C133 H133 118.8
C135 C134 C133 117.7(2)
C135 C134 C138 121.3(3)
C133 C134 C138 121.0(3)
C134 C138 H13D 109.5
C134 C138 H13E 109.5
H13D C138 H13E 109.5
C134 C138 H13F 109.5
H13D C138 H13F 109.5
H13E C138 H13F 109.5
C134 C135 C136 122.2(3)
C134 C135 H135 118.9
C136 C135 H135 118.9
C135 C136 C131 119.4(2)
C135 C136 C139 120.9(3)
C131 C136 C139 119.7(2)
C136 C139 H13G 109.5
C136 C139 H13H 109.5
H13G C139 H13H 109.5
C136 C139 H13I 109.5
H13G C139 H13I 109.5
H13H C139 H13I 109.5
C127 C126 C125 119.4(2)
C127 C126 C131 119.2(2)
C125 C126 C131 121.3(2)
C128 C127 C126 120.9(2)
C128 C127 H127 119.5
C126 C127 H127 119.5
C129 C128 C127 119.5(2)
C129 C128 H128 120.2
C127 C128 H128 120.2
C128 C129 C130 121.7(2)
C128 C129 H129 119.1
C130 C129 H129 119.1
C129 C130 C125 118.6(2)
C129 C130 C140 119.2(2)
C125 C130 C140 122.1(2)
C145 C140 C141 119.1(2)
C145 C140 C130 120.5(2)
C141 C140 C130 120.3(2)
C144 C141 C140 119.3(2)
C144 C141 C148 118.8(2)
C140 C141 C148 121.9(2)
C145 C146 H14A 109.5
C145 C146 H14B 109.5
H14A C146 H14B 109.5
C145 C146 H14C 109.5
H14A C146 H14C 109.5
H14B C146 H14C 109.5
C143 C142 C145 122.5(2)
C143 C142 H142 118.7
C145 C142 H142 118.7
C142 C143 C144 117.5(2)
C142 C143 C147 121.1(2)
C144 C143 C147 121.3(2)
C143 C147 H14D 109.5
C143 C147 H14E 109.5
H14D C147 H14E 109.5
C143 C147 H14F 109.5
H14D C147 H14F 109.5
H14E C147 H14F 109.5
C141 C144 C143 122.3(2)
C141 C144 H144 118.8
C143 C144 H144 118.8
C142 C145 C140 119.1(2)
C142 C145 C146 118.9(2)
C140 C145 C146 122.0(2)
C141 C148 H14G 109.5
C141 C148 H14H 109.5
H14G C148 H14H 109.5
C141 C148 H14I 109.5
H14G C148 H14I 109.5
H14H C148 H14I 109.5
C150 C149 C350 21.0(2)
C150 C149 Mo1 146.4(3)
C350 C149 Mo1 143.8(3)
C150 C149 H49A 106.8
C350 C149 H49A 102.6
Mo1 C149 H49A 106.8
C150 C149 H49B 99.3
C350 C149 H49B 108.1
Mo1 C149 H49B 108.1
H49A C149 H49B 35.2
C149 C150 C151 111.4(4)
C149 C150 C153 103.6(4)
C151 C150 C153 109.1(4)
C149 C150 C152 111.0(4)
C151 C150 C152 110.3(4)
C153 C150 C152 111.3(4)
C150 C151 H15A 109.5
C150 C151 H15B 109.5
H15A C151 H15B 109.5
C150 C151 H15C 109.5
H15A C151 H15C 109.5
H15B C151 H15C 109.5
C150 C152 H15D 109.5
C150 C152 H15E 109.5
H15D C152 H15E 109.5
C150 C152 H15F 109.5
H15D C152 H15F 109.5
H15E C152 H15F 109.5
C154 C153 C158 118.7(5)
C154 C153 C150 121.7(4)
C158 C153 C150 119.6(5)
C153 C154 C155 121.7(5)
C153 C154 H154 119.2
C155 C154 H154 119.2
C156 C155 C154 119.8(6)
C156 C155 H155 120.1
C154 C155 H155 120.1
C155 C156 C157 119.3(6)
C155 C156 H156 120.3
C157 C156 H156 120.3
C156 C157 C158 121.1(5)
C156 C157 H157 119.5
C158 C157 H157 119.5
C153 C158 C157 119.5(5)
C153 C158 H158 120.3
C157 C158 H158 120.3
C353 C350 C352 112.1(5)
C353 C350 C351 105.0(5)
C352 C350 C351 110.4(6)
C353 C350 C149 113.5(5)
C352 C350 C149 104.8(5)
C351 C350 C149 111.2(5)
C350 C351 H35A 109.5
C350 C351 H35B 109.5
H35A C351 H35B 109.5
C350 C351 H35C 109.5
H35A C351 H35C 109.5
H35B C351 H35C 109.5
C350 C352 H35D 109.5
C350 C352 H35E 109.5
H35D C352 H35E 109.5
C350 C352 H35F 109.5
H35D C352 H35F 109.5
H35E C352 H35F 109.5
C354 C353 C358 116.9(6)
C354 C353 C350 120.3(6)
C358 C353 C350 122.7(6)
C355 C354 C353 123.4(7)
C355 C354 H354 118.3
C353 C354 H354 118.3
C356 C355 C354 118.8(7)
C356 C355 H355 120.6
C354 C355 H355 120.6
C355 C356 C357 119.5(7)
C355 C356 H356 120.3
C357 C356 H356 120.3
C356 C357 C358 121.7(7)
C356 C357 H357 119.2
C358 C357 H357 119.2
C357 C358 C353 119.7(7)
C357 C358 H358 120.1
C353 C358 H358 120.1
C163 N12 C159 116.8(6)
C163 N12 Mo1 121.3(6)
C159 N12 Mo1 121.2(5)
N12 C159 C160 122.5(5)
N12 C159 H159 118.8
C160 C159 H159 118.8
C161 C160 C159 119.1(6)
C161 C160 H160 120.4
C159 C160 H160 120.4
C160 C161 C162 119.6(7)
C160 C161 H161 120.2
C162 C161 H161 120.2
C161 C162 C163 118.1(6)
C161 C162 H162 121.0
C163 C162 H162 121.0
N12 C163 C162 123.8(6)
N12 C163 H163 118.1
C162 C163 H163 118.1
C363 N32 C359 119.2(7)
C363 N32 Mo1 113.5(6)
C359 N32 Mo1 125.7(6)
N32 C359 C360 121.8(6)
N32 C359 H359 119.1
C360 C359 H359 119.1
C361 C360 C359 119.2(7)
C361 C360 H360 120.4
C359 C360 H360 120.4
C360 C361 C362 119.5(9)
C360 C361 H361 120.2
C362 C361 H361 120.2
C363 C362 C361 118.0(8)
C363 C362 H362 121.0
C361 C362 H362 121.0
N32 C363 C362 122.3(7)
N32 C363 H363 118.8
C362 C363 H363 118.8
N21 Mo2 C249 101.26(9)
N21 Mo2 O21 150.95(7)
C249 Mo2 O21 106.85(9)
N21 Mo2 N22 96.79(8)
C249 Mo2 N22 93.01(8)
O21 Mo2 N22 74.83(7)
N21 Mo2 Cl21 98.07(6)
C249 Mo2 Cl21 100.02(7)
O21 Mo2 Cl21 84.27(5)
N22 Mo2 Cl21 157.88(5)
C201 N21 Mo2 172.74(16)
N21 C201 C202 118.6(2)
N21 C201 C206 121.8(2)
C202 C201 C206 119.6(2)
C203 C202 C201 119.3(2)
C203 C202 C207 114.4(2)
C201 C202 C207 126.1(2)
C208 C207 C212 120.1(2)
C208 C207 C202 118.7(2)
C212 C207 C202 120.8(2)
C209 C208 C207 119.0(2)
C209 C208 C213 119.8(2)
C207 C208 C213 121.1(2)
C208 C213 H21A 109.5
C208 C213 H21B 109.5
H21A C213 H21B 109.5
C208 C213 H21C 109.5
H21A C213 H21C 109.5
H21B C213 H21C 109.5
C210 C209 C208 121.7(2)
C210 C209 H209 119.1
C208 C209 H209 119.1
C211 C210 C209 118.4(2)
C211 C210 C214 121.8(3)
C209 C210 C214 119.8(3)
C210 C214 H21D 109.5
C210 C214 H21E 109.5
H21D C214 H21E 109.5
C210 C214 H21F 109.5
H21D C214 H21F 109.5
H21E C214 H21F 109.5
C210 C211 C212 121.8(2)
C210 C211 H211 119.1
C212 C211 H211 119.1
C211 C212 C207 118.8(2)
C211 C212 C215 120.5(2)
C207 C212 C215 120.6(2)
C212 C215 H21G 109.5
C212 C215 H21H 109.5
H21G C215 H21H 109.5
C212 C215 H21I 109.5
H21G C215 H21I 109.5
H21H C215 H21I 109.5
C204 C203 C202 121.0(2)
C204 C203 H203 119.5
C202 C203 H203 119.5
C205 C204 C203 119.2(2)
C205 C204 H204 120.4
C203 C204 H204 120.4
C204 C205 C206 122.2(2)
C204 C205 H205 118.9
C206 C205 H205 118.9
C205 C206 C201 118.5(2)
C205 C206 C216 117.5(15)
C201 C206 C216 123.7(14)
C205 C206 C416 116(2)
C201 C206 C416 126(2)
C216 C206 C416 4.6(9)
C221 C216 C217 118.8(9)
C221 C216 C206 119.1(8)
C217 C216 C206 120.4(8)
C218 C217 C216 119.2(7)
C218 C217 C222 120.4(8)
C216 C217 C222 120.3(8)
C217 C222 H22A 109.5
C217 C222 H22B 109.5
H22A C222 H22B 109.5
C217 C222 H22C 109.5
H22A C222 H22C 109.5
H22B C222 H22C 109.5
C217 C218 C219 122.3(7)
C217 C218 H218 118.9
C219 C218 H218 118.9
C218 C219 C220 117.5(6)
C218 C219 C223 122.2(6)
C220 C219 C223 120.3(6)
C219 C223 H22D 109.5
C219 C223 H22E 109.5
H22D C223 H22E 109.5
C219 C223 H22F 109.5
H22D C223 H22F 109.5
H22E C223 H22F 109.5
C221 C220 C219 122.0(7)
C221 C220 H220 119.0
C219 C220 H220 119.0
C220 C221 C216 119.6(7)
C220 C221 C224 117.6(9)
C216 C221 C224 122.7(8)
C221 C224 H22G 109.5
C221 C224 H22H 109.5
H22G C224 H22H 109.5
C221 C224 H22I 109.5
H22G C224 H22I 109.5
H22H C224 H22I 109.5
C421 C416 C417 119.6(9)
C421 C416 C206 122.6(9)
C417 C416 C206 117.7(10)
C418 C417 C416 119.2(9)
C418 C417 C422 119.3(11)
C416 C417 C422 120.4(12)
C417 C422 H42A 109.5
C417 C422 H42B 109.5
H42A C422 H42B 109.5
C417 C422 H42C 109.5
H42A C422 H42C 109.5
H42B C422 H42C 109.5
C419 C418 C417 121.3(9)
C419 C418 H418 119.4
C417 C418 H418 119.4
C420 C419 C418 118.6(9)
C420 C419 C423 120.7(9)
C418 C419 C423 120.6(9)
C419 C423 H42D 109.5
C419 C423 H42E 109.5
H42D C423 H42E 109.5
C419 C423 H42F 109.5
H42D C423 H42F 109.5
H42E C423 H42F 109.5
C419 C420 C421 122.9(10)
C419 C420 H420 118.6
C421 C420 H420 118.6
C420 C421 C416 118.2(10)
C420 C421 C424 118.7(11)
C416 C421 C424 123.1(12)
C421 C424 H42G 109.5
C421 C424 H42H 109.5
H42G C424 H42H 109.5
C421 C424 H42I 109.5
H42G C424 H42I 109.5
H42H C424 H42I 109.5
C225 O21 Mo2 143.95(14)
O21 C225 C226 119.82(19)
O21 C225 C230 120.65(19)
C226 C225 C230 119.3(2)
C227 C226 C225 119.2(2)
C227 C226 C231 118.0(2)
C225 C226 C231 122.5(2)
C232 C231 C236 119.5(2)
C232 C231 C226 121.6(2)
C236 C231 C226 118.6(2)
C233 C232 C231 118.8(2)
C233 C232 C237 120.0(2)
C231 C232 C237 121.2(2)
C232 C237 H23A 109.5
C232 C237 H23B 109.5
H23A C237 H23B 109.5
C232 C237 H23C 109.5
H23A C237 H23C 109.5
H23B C237 H23C 109.5
C234 C233 C232 122.2(2)
C234 C233 H233 118.9
C232 C233 H233 118.9
C235 C234 C233 118.1(2)
C235 C234 C238 120.7(2)
C233 C234 C238 121.1(2)
C234 C238 H23D 109.5
C234 C238 H23E 109.5
H23D C238 H23E 109.5
C234 C238 H23F 109.5
H23D C238 H23F 109.5
H23E C238 H23F 109.5
C236 C235 C234 121.3(2)
C236 C235 H235 119.4
C234 C235 H235 119.4
C235 C236 C231 120.0(2)
C235 C236 C239 119.4(2)
C231 C236 C239 120.5(2)
C236 C239 H23G 109.5
C236 C239 H23H 109.5
H23G C239 H23H 109.5
C236 C239 H23I 109.5
H23G C239 H23I 109.5
H23H C239 H23I 109.5
C228 C227 C226 121.3(2)
C228 C227 H227 119.4
C226 C227 H227 119.4
C229 C228 C227 119.6(2)
C229 C228 H228 120.2
C227 C228 H228 120.2
C228 C229 C230 121.0(2)
C228 C229 H229 119.5
C230 C229 H229 119.5
C229 C230 C225 119.3(2)
C229 C230 C240 118.5(2)
C225 C230 C240 122.07(19)
C245 C240 C241 119.4(2)
C245 C240 C230 120.7(2)
C241 C240 C230 119.8(2)
C242 C241 C240 119.2(2)
C242 C241 C246 119.2(2)
C240 C241 C246 121.6(2)
C241 C246 H24A 109.5
C241 C246 H24B 109.5
H24A C246 H24B 109.5
C241 C246 H24C 109.5
H24A C246 H24C 109.5
H24B C246 H24C 109.5
C243 C242 C241 121.9(2)
C243 C242 H242 119.0
C241 C242 H242 119.0
C244 C243 C242 118.0(2)
C244 C243 C247 121.3(2)
C242 C243 C247 120.6(2)
C243 C247 H24D 109.5
C243 C247 H24E 109.5
H24D C247 H24E 109.5
C243 C247 H24F 109.5
H24D C247 H24F 109.5
H24E C247 H24F 109.5
C243 C244 C245 121.9(2)
C243 C244 H244 119.1
C245 C244 H244 119.1
C244 C245 C240 119.5(2)
C244 C245 C248 118.9(2)
C240 C245 C248 121.6(2)
C245 C248 H24G 109.5
C245 C248 H24H 109.5
H24G C248 H24H 109.5
C245 C248 H24I 109.5
H24G C248 H24I 109.5
H24H C248 H24I 109.5
C250 C249 Mo2 144.62(19)
C250 C249 H249 107.7
Mo2 C249 H249 107.7
C253 C250 C249 106.2(5)
C253 C250 C251 110.0(5)
C249 C250 C251 111.4(2)
C253 C250 C252 111.4(4)
C249 C250 C252 108.4(2)
C251 C250 C252 109.3(2)
C253 C250 C453 1.8(17)
C249 C250 C453 104.5(11)
C251 C250 C453 111.1(12)
C252 C250 C453 112.0(7)
C250 C251 H25A 109.5
C250 C251 H25B 109.5
H25A C251 H25B 109.5
C250 C251 H25C 109.5
H25A C251 H25C 109.5
H25B C251 H25C 109.5
C250 C252 H25D 109.5
C250 C252 H25E 109.5
H25D C252 H25E 109.5
C250 C252 H25F 109.5
H25D C252 H25F 109.5
H25E C252 H25F 109.5
C254 C253 C258 119.3(5)
C254 C253 C250 120.8(6)
C258 C253 C250 119.9(6)
C255 C254 C253 119.5(5)
C255 C254 H254 120.3
C253 C254 H254 120.3
C256 C255 C254 121.4(5)
C256 C255 H255 119.3
C254 C255 H255 119.3
C255 C256 C257 119.4(6)
C255 C256 H256 120.3
C257 C256 H256 120.3
C258 C257 C256 119.5(8)
C258 C257 H257 120.2
C256 C257 H257 120.2
C257 C258 C253 120.8(7)
C257 C258 H258 119.6
C253 C258 H258 119.6
C454 C453 C458 114.3(11)
C454 C453 C250 126.6(12)
C458 C453 C250 118.9(12)
C455 C454 C453 123.9(12)
C455 C454 H454 118.0
C453 C454 H454 118.0
C456 C455 C454 118.9(12)
C456 C455 H455 120.5
C454 C455 H455 120.5
C455 C456 C457 118.8(13)
C455 C456 H456 120.6
C457 C456 H456 120.6
C456 C457 C458 120.9(14)
C456 C457 H457 119.5
C458 C457 H457 119.5
C457 C458 C453 122.1(14)
C457 C458 H458 118.9
C453 C458 H458 118.9
C259 N22 C263 117.5(2)
C259 N22 Mo2 124.53(16)
C263 N22 Mo2 117.25(16)
N22 C259 C260 123.8(2)
N22 C259 H259 118.1
C260 C259 H259 118.1
C259 C260 C261 118.5(3)
C259 C260 H260 120.7
C261 C260 H260 120.7
C262 C261 C260 118.0(3)
C262 C261 H261 121.0
C260 C261 H261 121.0
C261 C262 C263 119.8(2)
C261 C262 H262 120.1
C263 C262 H262 120.1
N22 C263 C262 121.8(2)
N22 C263 H263 119.1
C262 C263 H263 119.1
C2 C1 H1A 109.5
C2 C1 H1B 109.5
H1A C1 H1B 109.5
C2 C1 H1C 109.5
H1A C1 H1C 109.5
H1B C1 H1C 109.5
O1 C2 C1 109.3(2)
O1 C2 H2A 109.8
C1 C2 H2A 109.8
O1 C2 H2B 109.8
C1 C2 H2B 109.8
H2A C2 H2B 108.3
C3 O1 C2 111.6(2)
O1 C3 C4 108.8(2)
O1 C3 H3A 109.9
C4 C3 H3A 109.9
O1 C3 H3B 109.9
C4 C3 H3B 109.9
H3A C3 H3B 108.3
C3 C4 H4A 109.5
C3 C4 H4B 109.5
H4A C4 H4B 109.5
C3 C4 H4C 109.5
H4A C4 H4C 109.5
H4B C4 H4C 109.5
C7 C8 H8A 109.5
C7 C8 H8B 109.5
H8A C8 H8B 109.5
C7 C8 H8C 109.5
H8A C8 H8C 109.5
H8B C8 H8C 109.5
O2 C7 C8 108.4(7)
O2 C7 H7A 110.0
C8 C7 H7A 110.0
O2 C7 H7B 110.0
C8 C7 H7B 110.0
H7A C7 H7B 108.4
C6 O2 C7 112.3(10)
O2 C6 C5 108.3(10)
O2 C6 H6A 110.0
C5 C6 H6A 110.0
O2 C6 H6B 110.0
C5 C6 H6B 110.0
H6A C6 H6B 108.4
C6 C5 H5A 109.5
C6 C5 H5B 109.5
H5A C5 H5B 109.5
C6 C5 H5C 109.5
H5A C5 H5C 109.5
H5B C5 H5C 109.5
C7A C8A H8A1 109.5
C7A C8A H8A2 109.5
H8A1 C8A H8A2 109.5
C7A C8A H8A3 109.5
H8A1 C8A H8A3 109.5
H8A2 C8A H8A3 109.5
O2A C7A C8A 108.4(7)
O2A C7A H7A1 110.0
C8A C7A H7A1 110.0
O2A C7A H7A2 110.0
C8A C7A H7A2 110.0
H7A1 C7A H7A2 108.4
C6A O2A C7A 112.1(9)
O2A C6A C5A 108.8(10)
O2A C6A H6A1 109.9
C5A C6A H6A1 109.9
O2A C6A H6A2 109.9
C5A C6A H6A2 109.9
H6A1 C6A H6A2 108.3
C6A C5A H5A1 109.5
C6A C5A H5A2 109.5
H5A1 C5A H5A2 109.5
C6A C5A H5A3 109.5
H5A1 C5A H5A3 109.5
H5A2 C5A H5A3 109.5
C10 C9 C14 113.4(11)
C10 C9 H9 123.3
C14 C9 H9 123.3
C9 C10 C11 122.5(12)
C9 C10 H10 118.7
C11 C10 H10 118.7
C10 C11 C12 119.1(10)
C10 C11 H11 120.4
C12 C11 H11 120.4
C13 C12 C11 121.6(11)
C13 C12 H12 119.2
C11 C12 H12 119.2
C12 C13 C14 113.8(11)
C12 C13 H13 123.1
C14 C13 H13 123.1
C9 C14 C13 128.5(13)
C9 C14 H14 115.8
C13 C14 H14 115.8
C10A C9A C14A 116.9(18)
C10A C9A H9A 121.5
C14A C9A H9A 121.5
C9A C10A C11A 122.8(19)
C9A C10A H10A 118.6
C11A C10A H10A 118.6
C10A C11A C12A 122.6(19)
C10A C11A H11J 118.7
C12A C11A H11J 118.7
C11A C12A C13A 114.3(17)
C11A C12A H12J 122.8
C13A C12A H12J 122.8
C14A C13A C12A 122.2(18)
C14A C13A H13J 118.9
C12A C13A H13J 118.9
C13A C14A C9A 120.4(18)
C13A C14A H14J 119.8
C9A C14A H14J 119.8

loop_
_geom_bond_atom_site_label_1
_geom_bond_atom_site_label_2
_geom_bond_distance
Mo1 N11 1.7442(19)
Mo1 C149 1.874(3)
Mo1 O11 1.9992(15)
Mo1 N32 2.193(8)
Mo1 N12 2.267(7)
Mo1 Cl11 2.3731(6)
N11 C101 1.400(3)
C101 C106 1.405(3)
C101 C102 1.413(3)
C102 C103 1.394(3)
C102 C107 1.491(3)
C107 C108 1.389(3)
C107 C112 1.402(3)
C108 C109 1.393(4)
C108 C113 1.506(4)
C113 H11A 0.9800
C113 H11B 0.9800
C113 H11C 0.9800
C109 C110 1.380(4)
C109 H109 0.9500
C110 C111 1.372(4)
C110 C114 1.510(4)
C114 H11D 0.9800
C114 H11E 0.9800
C114 H11F 0.9800
C111 C112 1.389(3)
C111 H111 0.9500
C112 C115 1.498(3)
C115 H11G 0.9800
C115 H11H 0.9800
C115 H11I 0.9800
C103 C104 1.373(4)
C103 H103 0.9500
C104 C105 1.375(4)
C104 H104 0.9500
C105 C106 1.392(3)
C105 H105 0.9500
C106 C116 1.472(7)
C106 C316 1.537(8)
C116 C117 1.390(7)
C116 C121 1.397(7)
C117 C118 1.392(6)
C117 C122 1.504(7)
C122 H12A 0.9800
C122 H12B 0.9800
C122 H12C 0.9800
C118 C119 1.376(7)
C118 H118 0.9500
C119 C120 1.376(7)
C119 C123 1.522(7)
C123 H12D 0.9800
C123 H12E 0.9800
C123 H12F 0.9800
C120 C121 1.398(8)
C120 H120 0.9500
C121 C124 1.505(7)
C124 H12G 0.9800
C124 H12H 0.9800
C124 H12I 0.9800
C316 C321 1.397(8)
C316 C317 1.420(8)
C317 C318 1.386(7)
C317 C322 1.493(7)
C322 H32A 0.9800
C322 H32B 0.9800
C322 H32C 0.9800
C318 C319 1.379(7)
C318 H318 0.9500
C319 C320 1.384(7)
C319 C323 1.511(8)
C323 H32D 0.9800
C323 H32E 0.9800
C323 H32F 0.9800
C320 C321 1.394(8)
C320 H320 0.9500
C321 C324 1.507(8)
C324 H32G 0.9800
C324 H32H 0.9800
C324 H32I 0.9800
O11 C125 1.340(3)
C125 C130 1.407(3)
C125 C126 1.413(3)
C131 C136 1.394(4)
C131 C132 1.405(3)
C131 C126 1.488(3)
C132 C133 1.393(4)
C132 C137 1.503(4)
C137 H13A 0.9800
C137 H13B 0.9800
C137 H13C 0.9800
C133 C134 1.381(4)
C133 H133 0.9500
C134 C135 1.379(4)
C134 C138 1.504(4)
C138 H13D 0.9800
C138 H13E 0.9800
C138 H13F 0.9800
C135 C136 1.388(4)
C135 H135 0.9500
C136 C139 1.506(4)
C139 H13G 0.9800
C139 H13H 0.9800
C139 H13I 0.9800
C126 C127 1.384(3)
C127 C128 1.384(4)
C127 H127 0.9500
C128 C129 1.380(3)
C128 H128 0.9500
C129 C130 1.389(3)
C129 H129 0.9500
C130 C140 1.493(3)
C140 C145 1.406(3)
C140 C141 1.410(3)
C141 C144 1.385(3)
C141 C148 1.502(3)
C146 C145 1.504(3)
C146 H14A 0.9800
C146 H14B 0.9800
C146 H14C 0.9800
C142 C143 1.382(4)
C142 C145 1.389(3)
C142 H142 0.9500
C143 C144 1.388(4)
C143 C147 1.500(4)
C147 H14D 0.9800
C147 H14E 0.9800
C147 H14F 0.9800
C144 H144 0.9500
C148 H14G 0.9800
C148 H14H 0.9800
C148 H14I 0.9800
C149 C150 1.478(6)
C149 C350 1.600(7)
C149 H49A 0.9500
C149 H49B 0.9500
C150 C151 1.528(6)
C150 C153 1.529(6)
C150 C152 1.533(6)
C151 H15A 0.9800
C151 H15B 0.9800
C151 H15C 0.9800
C152 H15D 0.9800
C152 H15E 0.9800
C152 H15F 0.9800
C153 C154 1.381(6)
C153 C158 1.392(6)
C154 C155 1.390(6)
C154 H154 0.9500
C155 C156 1.373(8)
C155 H155 0.9500
C156 C157 1.385(8)
C156 H156 0.9500
C157 C158 1.398(7)
C157 H157 0.9500
C158 H158 0.9500
C350 C353 1.528(8)
C350 C352 1.530(8)
C350 C351 1.560(8)
C351 H35A 0.9800
C351 H35B 0.9800
C351 H35C 0.9800
C352 H35D 0.9800
C352 H35E 0.9800
C352 H35F 0.9800
C353 C354 1.387(8)
C353 C358 1.400(8)
C354 C355 1.381(8)
C354 H354 0.9500
C355 C356 1.371(8)
C355 H355 0.9500
C356 C357 1.380(9)
C356 H356 0.9500
C357 C358 1.386(9)
C357 H357 0.9500
C358 H358 0.9500
N12 C163 1.338(7)
N12 C159 1.360(7)
C159 C160 1.379(6)
C159 H159 0.9500
C160 C161 1.369(9)
C160 H160 0.9500
C161 C162 1.379(10)
C161 H161 0.9500
C162 C163 1.382(8)
C162 H162 0.9500
C163 H163 0.9500
N32 C363 1.330(8)
N32 C359 1.341(8)
C359 C360 1.376(7)
C359 H359 0.9500
C360 C361 1.367(10)
C360 H360 0.9500
C361 C362 1.390(10)
C361 H361 0.9500
C362 C363 1.385(9)
C362 H362 0.9500
C363 H363 0.9500
Mo2 N21 1.7566(19)
Mo2 C249 1.879(2)
Mo2 O21 1.9928(16)
Mo2 N22 2.229(2)
Mo2 Cl21 2.3894(7)
N21 C201 1.395(3)
C201 C202 1.405(3)
C201 C206 1.418(3)
C202 C203 1.403(3)
C202 C207 1.485(3)
C207 C208 1.392(3)
C207 C212 1.403(3)
C208 C209 1.388(3)
C208 C213 1.502(3)
C213 H21A 0.9800
C213 H21B 0.9800
C213 H21C 0.9800
C209 C210 1.384(4)
C209 H209 0.9500
C210 C211 1.380(4)
C210 C214 1.503(3)
C214 H21D 0.9800
C214 H21E 0.9800
C214 H21F 0.9800
C211 C212 1.387(3)
C211 H211 0.9500
C212 C215 1.507(4)
C215 H21G 0.9800
C215 H21H 0.9800
C215 H21I 0.9800
C203 C204 1.382(4)
C203 H203 0.9500
C204 C205 1.379(4)
C204 H204 0.9500
C205 C206 1.388(3)
C205 H205 0.9500
C206 C216 1.488(8)
C206 C416 1.506(10)
C216 C221 1.405(9)
C216 C217 1.406(9)
C217 C218 1.388(8)
C217 C222 1.505(8)
C222 H22A 0.9800
C222 H22B 0.9800
C222 H22C 0.9800
C218 C219 1.389(7)
C218 H218 0.9500
C219 C220 1.389(8)
C219 C223 1.519(8)
C223 H22D 0.9800
C223 H22E 0.9800
C223 H22F 0.9800
C220 C221 1.386(9)
C220 H220 0.9500
C221 C224 1.508(8)
C224 H22G 0.9800
C224 H22H 0.9800
C224 H22I 0.9800
C416 C421 1.405(10)
C416 C417 1.418(11)
C417 C418 1.397(10)
C417 C422 1.508(10)
C422 H42A 0.9800
C422 H42B 0.9800
C422 H42C 0.9800
C418 C419 1.381(10)
C418 H418 0.9500
C419 C420 1.375(10)
C419 C423 1.519(10)
C423 H42D 0.9800
C423 H42E 0.9800
C423 H42F 0.9800
C420 C421 1.395(11)
C420 H420 0.9500
C421 C424 1.503(11)
C424 H42G 0.9800
C424 H42H 0.9800
C424 H42I 0.9800
O21 C225 1.337(2)
C225 C226 1.406(3)
C225 C230 1.410(3)
C226 C227 1.388(3)
C226 C231 1.499(3)
C231 C232 1.398(3)
C231 C236 1.403(3)
C232 C233 1.394(3)
C232 C237 1.501(3)
C237 H23A 0.9800
C237 H23B 0.9800
C237 H23C 0.9800
C233 C234 1.387(3)
C233 H233 0.9500
C234 C235 1.387(3)
C234 C238 1.506(3)
C238 H23D 0.9800
C238 H23E 0.9800
C238 H23F 0.9800
C235 C236 1.386(3)
C235 H235 0.9500
C236 C239 1.514(3)
C239 H23G 0.9800
C239 H23H 0.9800
C239 H23I 0.9800
C227 C228 1.380(4)
C227 H227 0.9500
C228 C229 1.379(3)
C228 H228 0.9500
C229 C230 1.391(3)
C229 H229 0.9500
C230 C240 1.491(3)
C240 C245 1.400(3)
C240 C241 1.407(3)
C241 C242 1.390(3)
C241 C246 1.509(3)
C246 H24A 0.9800
C246 H24B 0.9800
C246 H24C 0.9800
C242 C243 1.388(3)
C242 H242 0.9500
C243 C244 1.387(4)
C243 C247 1.511(3)
C247 H24D 0.9800
C247 H24E 0.9800
C247 H24F 0.9800
C244 C245 1.389(3)
C244 H244 0.9500
C245 C248 1.510(3)
C248 H24G 0.9800
C248 H24H 0.9800
C248 H24I 0.9800
C249 C250 1.518(3)
C249 H249 0.9500
C250 C253 1.517(6)
C250 C251 1.523(4)
C250 C252 1.534(3)
C250 C453 1.553(10)
C251 H25A 0.9800
C251 H25B 0.9800
C251 H25C 0.9800
C252 H25D 0.9800
C252 H25E 0.9800
C252 H25F 0.9800
C253 C254 1.383(7)
C253 C258 1.388(7)
C254 C255 1.381(6)
C254 H254 0.9500
C255 C256 1.373(7)
C255 H255 0.9500
C256 C257 1.384(9)
C256 H256 0.9500
C257 C258 1.383(7)
C257 H257 0.9500
C258 H258 0.9500
C453 C454 1.400(12)
C453 C458 1.409(12)
C454 C455 1.396(12)
C454 H454 0.9500
C455 C456 1.376(12)
C455 H455 0.9500
C456 C457 1.380(13)
C456 H456 0.9500
C457 C458 1.382(13)
C457 H457 0.9500
C458 H458 0.9500
N22 C259 1.308(3)
N22 C263 1.345(3)
C259 C260 1.373(4)
C259 H259 0.9500
C260 C261 1.376(4)
C260 H260 0.9500
C261 C262 1.372(4)
C261 H261 0.9500
C262 C263 1.373(3)
C262 H262 0.9500
C263 H263 0.9500
C1 C2 1.490(4)
C1 H1A 0.9800
C1 H1B 0.9800
C1 H1C 0.9800
C2 O1 1.419(3)
C2 H2A 0.9900
C2 H2B 0.9900
O1 C3 1.414(3)
C3 C4 1.499(4)
C3 H3A 0.9900
C3 H3B 0.9900
C4 H4A 0.9800
C4 H4B 0.9800
C4 H4C 0.9800
C8 C7 1.499(9)
C8 H8A 0.9800
C8 H8B 0.9800
C8 H8C 0.9800
C7 O2 1.424(10)
C7 H7A 0.9900
C7 H7B 0.9900
O2 C6 1.417(10)
C6 C5 1.486(9)
C6 H6A 0.9900
C6 H6B 0.9900
C5 H5A 0.9800
C5 H5B 0.9800
C5 H5C 0.9800
C8A C7A 1.505(8)
C8A H8A1 0.9800
C8A H8A2 0.9800
C8A H8A3 0.9800
C7A O2A 1.425(11)
C7A H7A1 0.9900
C7A H7A2 0.9900
O2A C6A 1.424(9)
C6A C5A 1.493(10)
C6A H6A1 0.9900
C6A H6A2 0.9900
C5A H5A1 0.9800
C5A H5A2 0.9800
C5A H5A3 0.9800
C9 C10 1.315(12)
C9 C14 1.350(12)
C9 H9 0.9500
C10 C11 1.368(11)
C10 H10 0.9500
C11 C12 1.389(10)
C11 H11 0.9500
C12 C13 1.300(11)
C12 H12 0.9500
C13 C14 1.375(12)
C13 H13 0.9500
C14 H14 0.9500
C9A C10A 1.309(14)
C9A C14A 1.350(15)
C9A H9A 0.9500
C10A C11A 1.322(14)
C10A H10A 0.9500
C11A C12A 1.339(14)
C11A H11J 0.9500
C12A C13A 1.361(14)
C12A H12J 0.9500
C13A C14A 1.343(15)
C13A H13J 0.9500
C14A H14J 0.9500
